data_7712218
loop_
_publ_author_name
'Cairns, Kelsey R.'
'King, Rhys P.'
'Bannister, Robert D.'
'Levason, William'
'Reid, Gillian'

_publ_section_title
;
 Synthesis, spectroscopic and structural properties of Sn(II) and Pb(II)
 triflate complexes with soft phosphine and arsine coordination.
;
_journal_issue 8
_journal_name_full 'Dalton transactions (Cambridge, England : 2003)'
_journal_page_first 2293
_journal_page_last 2308
_journal_paper_doi 10.1039/d2dt03687h
_journal_volume 52
_journal_year 2023
_chemical_formula_moiety 'C41 H39 Ge P3, 2(C32 H12 B F24), 0.5(C H2 Cl2)'
_chemical_formula_sum 'C105.5 H64 B2 Cl F48 Ge P3'
_chemical_formula_weight 2466.13
_space_group_crystal_system triclinic
_space_group_IT_number 2
_space_group_name_Hall '-P 1'
_space_group_name_H-M_alt 'P -1'
_atom_sites_solution_hydrogens geom
_audit_creation_date 2022-10-27
_audit_creation_method
;
Olex2 1.5-alpha
(compiled 2022.04.07 svn.rca3783a0 for OlexSys, GUI svn.r6498)
;
_audit_update_record
;
2022-10-28 deposited with the CCDC.	2023-01-23 downloaded from the CCDC.
;
_cell_angle_alpha 79.1070(10)
_cell_angle_beta 89.4620(10)
_cell_angle_gamma 69.1300(10)
_cell_formula_units_Z 2
_cell_length_a 12.73530(10)
_cell_length_b 16.7939(2)
_cell_length_c 26.6298(3)
_cell_measurement_reflns_used 71142
_cell_measurement_temperature 100(2)
_cell_measurement_theta_max 30.9110
_cell_measurement_theta_min 2.3460
_cell_volume 5215.47(10)
_computing_cell_refinement 'CrysAlisPro 1.171.42.70a (Rigaku OD, 2022)'
_computing_data_collection 'CrysAlisPro 1.171.42.70a (Rigaku OD, 2022)'
_computing_data_reduction 'CrysAlisPro 1.171.42.70a (Rigaku OD, 2022)'
_computing_molecular_graphics 'Olex2 1.5-alpha (Dolomanov et al., 2009)'
_computing_publication_material 'Olex2 1.5-alpha (Dolomanov et al., 2009)'
_computing_structure_refinement 'SHELXL 2018/3 (Sheldrick, 2015)'
_computing_structure_solution 'SHELXT 2018/2 (Sheldrick, 2018)'
_diffrn_ambient_temperature 100(2)
_diffrn_detector_area_resol_mean 28.5714
_diffrn_detector_type 'Rigaku HG Saturn724+ (2x2 bin mode)'
_diffrn_measured_fraction_theta_full 0.999
_diffrn_measured_fraction_theta_max 0.998
_diffrn_measurement_details
;
List of Runs (angles in degrees, time in seconds):

  # Type    Start    End  Width  t~exp~   \w     \q     \k     \f   Frames
#--------------------------------------------------------------------------
  1  \w   -105.00  18.00   1.00    7.50    --  -15.60 -60.00  60.00  123
  2  \w   -105.00  18.00   1.00    7.50    --  -15.60 -60.00-150.00  123
  3  \w   -105.00  18.00   1.00    7.50    --  -15.60 -60.00 -60.00  123
  4  \w    -45.00  74.00   1.00    7.50    --  -15.60  38.00-120.00  119
  5  \w    -45.00  74.00   1.00    7.50    --  -15.60  38.00-120.00  119
  6  \w   -105.00  18.00   1.00    7.50    --  -15.60 -60.00 120.00  123
  7  \w    -48.00  -1.00   1.00    7.50    --  -15.60  57.00 150.00   47
  8  \w    -49.00  74.00   1.00    7.50    --  -15.60  59.00  37.66  123
;
_diffrn_measurement_device 'four-circle \k goniometer'
_diffrn_measurement_device_type kat
_diffrn_measurement_method 'profile data from \w-scans'
_diffrn_measurement_specimen_support 'MiTeGen MicroLoop'
_diffrn_radiation_type MoK\a
_diffrn_radiation_wavelength 0.71073
_diffrn_reflns_av_R_equivalents 0.0290
_diffrn_reflns_av_unetI/netI 0.0225
_diffrn_reflns_Laue_measured_fraction_full 0.999
_diffrn_reflns_Laue_measured_fraction_max 0.998
_diffrn_reflns_limit_h_max 16
_diffrn_reflns_limit_h_min -17
_diffrn_reflns_limit_k_max 22
_diffrn_reflns_limit_k_min -22
_diffrn_reflns_limit_l_max 35
_diffrn_reflns_limit_l_min -35
_diffrn_reflns_number 134869
_diffrn_reflns_point_group_measured_fraction_full 0.999
_diffrn_reflns_point_group_measured_fraction_max 0.998
_diffrn_reflns_theta_full 25.242
_diffrn_reflns_theta_max 28.700
_diffrn_reflns_theta_min 2.238
_exptl_absorpt_coefficient_mu 0.500
_exptl_absorpt_correction_T_max 1.00000
_exptl_absorpt_correction_T_min 0.90990
_exptl_absorpt_correction_type multi-scan
_exptl_absorpt_process_details
;
CrysAlisPro 1.171.42.70a (Rigaku Oxford Diffraction, 2022)
Empirical absorption correction using spherical harmonics,
implemented in SCALE3 ABSPACK scaling algorithm.
;
_exptl_crystal_colour 'clear colourless'
_exptl_crystal_colour_lustre clear
_exptl_crystal_colour_primary colourless
_exptl_crystal_density_diffrn 1.570
_exptl_crystal_description block
_exptl_crystal_F_000 2466
_exptl_crystal_size_max 0.08
_exptl_crystal_size_mid 0.05
_exptl_crystal_size_min 0.05
_refine_diff_density_max 0.986
_refine_diff_density_min -0.536
_refine_diff_density_rms 0.062
_refine_ls_extinction_method none
_refine_ls_goodness_of_fit_ref 1.016
_refine_ls_hydrogen_treatment constr
_refine_ls_matrix_type full
_refine_ls_number_parameters 1600
_refine_ls_number_reflns 26892
_refine_ls_number_restraints 1546
_refine_ls_restrained_S_all 1.060
_refine_ls_R_factor_all 0.0508
_refine_ls_R_factor_gt 0.0440
_refine_ls_shift/su_max 0.003
_refine_ls_shift/su_mean 0.000
_refine_ls_structure_factor_coef Fsqd
_refine_ls_weighting_details 'w=1/[\s^2^(Fo^2^)+(0.0475P)^2^+4.6793P] where P=(Fo^2^+2Fc^2^)/3'
_refine_ls_weighting_scheme calc
_refine_ls_wR_factor_gt 0.1048
_refine_ls_wR_factor_ref 0.1091
_reflns_Friedel_coverage 0.000
_reflns_number_gt 23745
_reflns_number_total 26892
_reflns_threshold_expression 'I > 2\s(I)'
_cod_data_source_file d2dt03687h3.cif
_cod_data_source_block '[Ge(MeC(CH2PPh2)3)][BArF]2'
_cod_depositor_comments 'Adding full bibliography for 7712208--7712219.cif.'
_cod_original_formula_sum 'C105.50 H64 B2 Cl F48 Ge P3'
_cod_database_code 7712218
_shelx_shelxl_version_number 2018/3
_shelx_space_group_comment
;
The symmetry employed for this shelxl refinement is uniquely defined
by the following loop, which should always be used as a source of
symmetry information in preference to the above space-group names.
They are only intended as comments.
;
_shelx_estimated_absorpt_t_max 0.975
_shelx_estimated_absorpt_t_min 0.961
_olex2_refinement_description
;
1. Fixed Uiso
 At 1.2 times of:
  All C(H) groups, All C(H,H) groups
 At 1.5 times of:
  All C(H,H,H) groups
2. Restrained distances
 Cl2-C106
 1.78 with sigma of 0.02
 Cl1-C106
 1.77 with sigma of 0.02
 Cl2-C106 = Cl1-C106
 1.771 with sigma of 0.01
 Cl2-Cl1
 2.916 with sigma of 0.03
 Cl2-Cl1
 2.92 with sigma of 0.04
 C104-F47A \\sim C104-F3A \\sim C104-F23A \\sim C104-F3 \\sim C104-F23 \\sim
C104-F47
 with sigma of 0.02
 F47A-F3A \\sim F47A-F23A \\sim F3A-F23A \\sim F3-F23 \\sim F3-F47 \\sim F23-F47
 with sigma of 0.04
 F47-C104 \\sim F47A-C104
 with sigma of 0.02
 F3-C104 \\sim F3A-C104
 with sigma of 0.02
 F23-C104 \\sim F23A-C104
 with sigma of 0.02
 F7-C77 \\sim F7A-C77
 with sigma of 0.02
 F39-C77 \\sim F39A-C77
 with sigma of 0.02
 F7-F17 \\sim F7-F39 \\sim F17-F39 \\sim F7A-F17A \\sim F7A-F39A \\sim F17A-F39A
 with sigma of 0.04
 C77-F7 \\sim C77-F17 \\sim C77-F39 \\sim C77-F7A \\sim C77-F17A \\sim C77-F39A
 with sigma of 0.02
 F17-C77 \\sim F17A-C77
 with sigma of 0.02
 C64-F9 \\sim C64-F21 \\sim C64-F41 \\sim C64-F9A \\sim C64-F41A \\sim C64-F21A
 with sigma of 0.02
 F41-C64 \\sim F41A-C64
 with sigma of 0.02
 F21-C64 \\sim F21A-C64
 with sigma of 0.02
 F9-F21 \\sim F9-F41 \\sim F21-F41 \\sim F9A-F41A \\sim F9A-F21A \\sim F41A-F21A
 with sigma of 0.04
 F9-C64 \\sim F9A-C64
 with sigma of 0.02
 F2-C80 \\sim F2A-C80
 with sigma of 0.02
 F31-C80 \\sim F31A-C80
 with sigma of 0.02
 F5-C80 \\sim F5A-C80
 with sigma of 0.02
 C80-F2 \\sim C80-F5 \\sim C80-F31 \\sim C80-F2A \\sim C80-F5A \\sim C80-F31A
 with sigma of 0.02
 F2-F5 \\sim F2-F31 \\sim F5-F31 \\sim F2A-F5A \\sim F2A-F31A \\sim F5A-F31A
 with sigma of 0.04
 C48-F19 \\sim C48-F33 \\sim C48-F43 \\sim C48-F19A \\sim C48-F33A \\sim
C48-F43A
 with sigma of 0.02
 F19-F33 \\sim F19-F43 \\sim F33-F43 \\sim F19A-F33A \\sim F19A-F43A \\sim
F33A-F43A
 with sigma of 0.04
 F33-C48 \\sim F33A-C48
 with sigma of 0.02
 F43-C48 \\sim F43A-C48
 with sigma of 0.02
 F19-C48 \\sim F19A-C48
 with sigma of 0.02
3. Rigid bond restraints
 F9, F21, F41, C64, F9A, F41A, F21A
 with sigma for 1-2 distances of 0.01 and sigma for 1-3 distances of 0.01
4. Uiso/Uaniso restraints and constraints
Cl1 \\sim Cl2 \\sim C106: within 2A with sigma of 0.04 and sigma for terminal
atoms of 0.08 within 2A
F3 \\sim F23 \\sim F47 \\sim C104 \\sim F47A \\sim F3A \\sim F23A: within 2A
with sigma of 0.04 and sigma for terminal atoms of 0.08 within 2A
F7 \\sim F17 \\sim F39 \\sim C77 \\sim F7A \\sim F17A \\sim F39A: within 2A
with sigma of 0.04 and sigma for terminal atoms of 0.08 within 2A
F19 \\sim F33 \\sim F19A \\sim F43A \\sim F43 \\sim C48 \\sim F33A: within 2A
with sigma of 0.04 and sigma for terminal atoms of 0.08 within 2A
F9 \\sim F21 \\sim F41 \\sim C64 \\sim F9A \\sim F41A \\sim F21A: within 2A
with sigma of 0.04 and sigma for terminal atoms of 0.08 within 2A
5. Rigid body (RIGU) restrains
 Cl1, Cl2, C106
 with sigma for 1-2 distances of 0.004 and sigma for 1-3 distances of 0.004
 F13, F8, C61, F16, F20, C60, C59, C62, C58, H59, H62, C63, C65, B1, C64, H65,
 C42, C50, C66, F9, F21, F41, C43, C49, C51, C57, C67, C73, H43, C44, C47, H49,
 H51, C52, C55, H57, H67, C68, C71, H73, C45, C46, C48, C53, C54, C56, C69, C70,
  C72, F25, F37, H46, F19, F33, F43, F15, F22, F27, H54, F26, F34, F40, F28,
 F38, F44, H70, F11, F45, F49
 with sigma for 1-2 distances of 0.004 and sigma for 1-3 distances of 0.004
 F3, F23, F47, C104, F47A, F3A, F23A, C105, F2, C80, F5, F31, C79, C78, C81,
 C76, H78, H81, C74, C75, C77, B2, H75, F7, F17, F39, C82, C90, C98, C83, C89,
 C91, C97, C99, H83, C84, C87, H89, H91, C92, C95, H97, H99, C100, C103, H105,
 C85, C86, C88, C93, C94, C96, C101, C102, F29, F35, F36, H86, F10, F42, F48,
 F4, F6, F18, H94, F12, F14, F46, F24, F30, F32, H102
 with sigma for 1-2 distances of 0.004 and sigma for 1-3 distances of 0.004
 F7, F17, F39, C77, F7A, F17A, F39A
 with sigma for 1-2 distances of 0.001 and sigma for 1-3 distances of 0.001
 F19, F33, F43, H46, C48, F19A, F33A, F43A
 with sigma for 1-2 distances of 0.002 and sigma for 1-3 distances of 0.002
 F13, F25, F37, C45
 with sigma for 1-2 distances of 0.002 and sigma for 1-3 distances of 0.002
 F2A, F5, F31, C80, F5A, F31A, F2
 with sigma for 1-2 distances of 0.002 and sigma for 1-3 distances of 0.002
 F9, F21, F41, C64, F9A, F41A, F21A
 with sigma for 1-2 distances of 0.0005 and sigma for 1-3 distances of 0.0005
6. Others
 Sof(F47A)=Sof(F3A)=Sof(F23A)=1-FVAR(1)
 Sof(F3)=Sof(F23)=Sof(F47)=FVAR(1)
 Sof(F7A)=Sof(F17A)=Sof(F39A)=1-FVAR(2)
 Sof(F7)=Sof(F17)=Sof(F39)=FVAR(2)
 Sof(F9A)=Sof(F41A)=Sof(F21A)=1-FVAR(3)
 Sof(F9)=Sof(F21)=Sof(F41)=FVAR(3)
 Sof(F2A)=Sof(F5A)=Sof(F31A)=1-FVAR(4)
 Sof(F2)=Sof(F5)=Sof(F31)=FVAR(4)
 Sof(F19A)=Sof(F33A)=Sof(F43A)=1-FVAR(5)
 Sof(F19)=Sof(F33)=Sof(F43)=FVAR(5)
 Fixed Sof: Cl1(0.5) Cl2(0.5) C106(0.5) H10A(0.5) H10B(0.5)
7.a Secondary CH2 refined with riding coordinates:
 C3(H3A,H3B), C4(H4A,H4B), C5(H5A,H5B), C106(H10A,H10B)
7.b Aromatic/amide H refined with riding coordinates:
 C7(H7), C8(H8), C9(H9), C10(H10), C11(H11), C13(H13), C14(H14), C15(H15),
 C16(H16), C17(H17), C19(H19), C20(H20), C21(H21), C22(H22), C23(H23), C25(H25),
  C26(H26), C27(H27), C28(H28), C29(H29), C31(H31), C32(H32), C33(H33),
 C34(H34), C35(H35), C37(H37), C38(H38), C39(H39), C40(H40), C41(H41), C75(H75),
  C78(H78), C81(H81), C83(H83), C86(H86), C89(H89), C91(H91), C94(H94),
 C97(H97), C99(H99), C102(H102), C105(H105), C43(H43), C46(H46), C49(H49),
 C51(H51), C54(H54), C57(H57), C59(H59), C62(H62), C65(H65), C67(H67), C70(H70),
  C73(H73)
7.c Idealised Me refined as rotating group:
 C1(H1A,H1B,H1C)
;
_olex2_submission_special_instructions 'No special instructions were received'
_oxdiff_exptl_absorpt_empirical_details
;
Empirical correction (ABSPACK) includes:
- Absorption correction using spherical harmonics
- Frame scaling
;

loop_
_space_group_symop_operation_xyz
'x, y, z'
'-x, -y, -z'

loop_
_atom_site_label
_atom_site_type_symbol
_atom_site_fract_x
_atom_site_fract_y
_atom_site_fract_z
_atom_site_U_iso_or_equiv
_atom_site_adp_type
_atom_site_occupancy
_atom_site_site_symmetry_order
_atom_site_calc_flag
_atom_site_refinement_flags_posn
_atom_site_refinement_flags_adp
_atom_site_refinement_flags_occupancy
_atom_site_disorder_assembly
_atom_site_disorder_group
Ge01 Ge 1.03822(2) 0.15211(2) 0.68900(2) 0.01827(4) Uani 1 1 d . . . . .
P1 P 1.00956(3) 0.21694(3) 0.76437(2) 0.01729(8) Uani 1 1 d . . . . .
P2 P 1.18725(3) 0.03156(3) 0.73956(2) 0.01773(8) Uani 1 1 d . . . . .
P3 P 0.91597(3) 0.07798(3) 0.72549(2) 0.01783(8) Uani 1 1 d . . . . .
C1 C 1.04270(14) -0.00102(11) 0.88024(6) 0.0210(3) Uani 1 1 d . . . . .
H1A H 1.061923 -0.063399 0.881751 0.031 Uiso 1 1 calc R U . . .
H1B H 0.969080 0.022870 0.894217 0.031 Uiso 1 1 calc R U . . .
H1C H 1.099985 0.007916 0.900455 0.031 Uiso 1 1 calc R U . . .
C2 C 1.03817(13) 0.04546(10) 0.82407(6) 0.0168(3) Uani 1 1 d . . . . .
C3 C 0.99874(14) 0.14440(10) 0.82367(6) 0.0186(3) Uani 1 1 d . . . . .
H3A H 1.042772 0.152376 0.851492 0.022 Uiso 1 1 calc R U . . .
H3B H 0.918986 0.164176 0.832381 0.022 Uiso 1 1 calc R U . . .
C4 C 1.16042(13) 0.00915(10) 0.80725(6) 0.0181(3) Uani 1 1 d . . . . .
H4A H 1.188755 -0.054799 0.818960 0.022 Uiso 1 1 calc R U . . .
H4B H 1.206896 0.031422 0.826218 0.022 Uiso 1 1 calc R U . . .
C5 C 0.95349(13) 0.02314(10) 0.79300(6) 0.0189(3) Uani 1 1 d . . . . .
H5A H 0.882977 0.035548 0.811149 0.023 Uiso 1 1 calc R U . . .
H5B H 0.984568 -0.040282 0.794105 0.023 Uiso 1 1 calc R U . . .
C6 C 0.88361(14) 0.31314(10) 0.75440(6) 0.0210(3) Uani 1 1 d . . . . .
C7 C 0.84184(17) 0.35359(12) 0.79549(7) 0.0306(4) Uani 1 1 d . . . . .
H7 H 0.879844 0.330863 0.828506 0.037 Uiso 1 1 calc R U . . .
C8 C 0.74438(18) 0.42724(13) 0.78767(8) 0.0370(5) Uani 1 1 d . . . . .
H8 H 0.715693 0.455010 0.815459 0.044 Uiso 1 1 calc R U . . .
C9 C 0.68862(16) 0.46054(12) 0.73948(8) 0.0321(4) Uani 1 1 d . . . . .
H9 H 0.621431 0.510516 0.734517 0.039 Uiso 1 1 calc R U . . .
C10 C 0.73060(15) 0.42117(12) 0.69863(7) 0.0276(4) Uani 1 1 d . . . . .
H10 H 0.692643 0.444480 0.665630 0.033 Uiso 1 1 calc R U . . .
C11 C 0.82851(14) 0.34736(11) 0.70590(6) 0.0227(3) Uani 1 1 d . . . . .
H11 H 0.857610 0.320460 0.677846 0.027 Uiso 1 1 calc R U . . .
C12 C 1.12549(14) 0.25197(11) 0.77331(6) 0.0197(3) Uani 1 1 d . . . . .
C13 C 1.13405(15) 0.32026(11) 0.73646(6) 0.0236(3) Uani 1 1 d . . . . .
H13 H 1.079070 0.347228 0.708607 0.028 Uiso 1 1 calc R U . . .
C14 C 1.22273(16) 0.34867(12) 0.74053(7) 0.0262(4) Uani 1 1 d . . . . .
H14 H 1.227867 0.395736 0.715781 0.031 Uiso 1 1 calc R U . . .
C15 C 1.30392(15) 0.30840(12) 0.78073(7) 0.0262(4) Uani 1 1 d . . . . .
H15 H 1.365041 0.327630 0.783188 0.031 Uiso 1 1 calc R U . . .
C16 C 1.29665(16) 0.24029(13) 0.81737(7) 0.0290(4) Uani 1 1 d . . . . .
H16 H 1.352786 0.212812 0.844729 0.035 Uiso 1 1 calc R U . . .
C17 C 1.20718(15) 0.21229(12) 0.81401(7) 0.0255(3) Uani 1 1 d . . . . .
H17 H 1.201437 0.166180 0.839361 0.031 Uiso 1 1 calc R U . . .
C18 C 1.31765(13) 0.05063(11) 0.73583(6) 0.0207(3) Uani 1 1 d . . . . .
C19 C 1.32453(14) 0.12400(12) 0.70402(7) 0.0241(3) Uani 1 1 d . . . . .
H19 H 1.260379 0.164298 0.683338 0.029 Uiso 1 1 calc R U . . .
C20 C 1.42568(16) 0.13841(13) 0.70250(8) 0.0292(4) Uani 1 1 d . . . . .
H20 H 1.430773 0.188567 0.680782 0.035 Uiso 1 1 calc R U . . .
C21 C 1.51866(16) 0.07952(14) 0.73268(8) 0.0334(4) Uani 1 1 d . . . . .
H21 H 1.587527 0.089619 0.731848 0.040 Uiso 1 1 calc R U . . .
C22 C 1.51214(16) 0.00584(15) 0.76415(9) 0.0382(5) Uani 1 1 d . . . . .
H22 H 1.576634 -0.034398 0.784638 0.046 Uiso 1 1 calc R U . . .
C23 C 1.41198(15) -0.00947(13) 0.76590(8) 0.0313(4) Uani 1 1 d . . . . .
H23 H 1.407574 -0.060183 0.787270 0.038 Uiso 1 1 calc R U . . .
C24 C 1.20747(14) -0.06468(12) 0.71387(7) 0.0253(3) Uani 1 1 d . . . . .
C25 C 1.24666(19) -0.06458(17) 0.66484(9) 0.0416(5) Uani 1 1 d . . . . .
H25 H 1.264238 -0.016700 0.647097 0.050 Uiso 1 1 calc R U . . .
C26 C 1.2598(2) -0.1354(2) 0.64217(12) 0.0638(8) Uani 1 1 d . . . . .
H26 H 1.287044 -0.136224 0.608878 0.077 Uiso 1 1 calc R U . . .
C27 C 1.2332(3) -0.2048(2) 0.66794(13) 0.0656(8) Uani 1 1 d . . . . .
H27 H 1.240960 -0.252397 0.651908 0.079 Uiso 1 1 calc R U . . .
C28 C 1.1957(2) -0.20544(15) 0.71653(11) 0.0510(6) Uani 1 1 d . . . . .
H28 H 1.178510 -0.253616 0.734122 0.061 Uiso 1 1 calc R U . . .
C29 C 1.18280(17) -0.13534(12) 0.73992(8) 0.0332(4) Uani 1 1 d . . . . .
H29 H 1.157268 -0.135719 0.773572 0.040 Uiso 1 1 calc R U . . .
C30 C 0.90856(15) -0.00129(11) 0.68969(6) 0.0233(3) Uani 1 1 d . . . . .
C31 C 0.95368(18) -0.00495(14) 0.64207(8) 0.0333(4) Uani 1 1 d . . . . .
H31 H 0.991063 0.033396 0.628236 0.040 Uiso 1 1 calc R U . . .
C32 C 0.9437(2) -0.06516(17) 0.61482(9) 0.0470(6) Uani 1 1 d . . . . .
H32 H 0.974164 -0.067879 0.582214 0.056 Uiso 1 1 calc R U . . .
C33 C 0.8896(2) -0.12100(16) 0.63513(10) 0.0480(6) Uani 1 1 d . . . . .
H33 H 0.883903 -0.162474 0.616533 0.058 Uiso 1 1 calc R U . . .
C34 C 0.8435(2) -0.11711(14) 0.68237(9) 0.0424(5) Uani 1 1 d . . . . .
H34 H 0.805845 -0.155408 0.695909 0.051 Uiso 1 1 calc R U . . .
C35 C 0.85252(17) -0.05709(13) 0.70984(8) 0.0313(4) Uani 1 1 d . . . . .
H35 H 0.820778 -0.053951 0.742162 0.038 Uiso 1 1 calc R U . . .
C36 C 0.77549(13) 0.15926(11) 0.71971(6) 0.0209(3) Uani 1 1 d . . . . .
C37 C 0.72150(14) 0.19208(12) 0.76106(7) 0.0254(3) Uani 1 1 d . . . . .
H37 H 0.756263 0.168973 0.794697 0.030 Uiso 1 1 calc R U . . .
C38 C 0.61635(15) 0.25890(13) 0.75310(8) 0.0312(4) Uani 1 1 d . . . . .
H38 H 0.579556 0.281593 0.781287 0.037 Uiso 1 1 calc R U . . .
C39 C 0.56550(15) 0.29223(13) 0.70406(9) 0.0339(4) Uani 1 1 d . . . . .
H39 H 0.493816 0.337770 0.698734 0.041 Uiso 1 1 calc R U . . .
C40 C 0.61855(16) 0.25955(14) 0.66281(8) 0.0341(4) Uani 1 1 d . . . . .
H40 H 0.582952 0.282427 0.629318 0.041 Uiso 1 1 calc R U . . .
C41 C 0.72377(15) 0.19336(13) 0.67024(7) 0.0283(4) Uani 1 1 d . . . . .
H41 H 0.760463 0.171335 0.641850 0.034 Uiso 1 1 calc R U . . .
F2 F 0.6532(6) 0.6677(5) 0.8204(2) 0.0709(16) Uani 0.567(19) 1 d D . P A 1
F3 F 0.2620(3) 0.5774(3) 0.6472(2) 0.0655(17) Uani 0.529(9) 1 d D U P B 1
F4 F 0.81899(11) 0.57612(8) 0.37860(4) 0.0381(3) Uani 1 1 d . . . . .
F5 F 0.5575(7) 0.7852(4) 0.7731(3) 0.0690(18) Uani 0.567(19) 1 d D . P A 1
F6 F 0.77903(11) 0.70534(8) 0.39267(4) 0.0361(3) Uani 1 1 d . . . . .
F7 F 1.0263(5) 0.6527(3) 0.7294(2) 0.0793(14) Uani 0.733(7) 1 d D U P C 1
F10 F 0.48553(11) 1.09904(7) 0.55112(5) 0.0408(3) Uani 1 1 d . . . . .
F12 F 0.85313(12) 0.34829(8) 0.57806(5) 0.0416(3) Uani 1 1 d . . . . .
F14 F 0.98320(10) 0.38871(8) 0.60007(5) 0.0416(3) Uani 1 1 d . . . . .
F17 F 1.0142(3) 0.52957(18) 0.75972(11) 0.0596(7) Uani 0.733(7) 1 d D U P C 1
F18 F 0.64679(11) 0.65653(10) 0.38711(5) 0.0449(3) Uani 1 1 d . . . . .
F23 F 0.4223(5) 0.5317(5) 0.6811(2) 0.093(2) Uani 0.529(9) 1 d D U P B 1
F24 F 0.18832(13) 0.87604(9) 0.50189(6) 0.0519(4) Uani 1 1 d . . . . .
F29 F 0.94621(15) 0.85152(16) 0.50086(8) 0.0835(6) Uani 1 1 d . . . . .
F30 F 0.19929(13) 0.77022(9) 0.46608(6) 0.0539(4) Uani 1 1 d . . . . .
F31 F 0.5166(9) 0.6723(8) 0.7728(4) 0.074(2) Uani 0.567(19) 1 d D . P A 1
F32 F 0.31098(12) 0.84005(11) 0.44736(5) 0.0550(4) Uani 1 1 d . . . . .
F35 F 0.8374(2) 0.97792(12) 0.46161(9) 0.1061(9) Uani 1 1 d . . . . .
F36 F 0.84068(14) 0.86486(10) 0.43619(6) 0.0571(4) Uani 1 1 d . . . . .
F39 F 1.04578(18) 0.5581(2) 0.68172(11) 0.0674(10) Uani 0.733(7) 1 d D U P C 1
F42 F 0.43940(14) 1.01168(9) 0.60796(7) 0.0612(5) Uani 1 1 d . . . . .
F46 F 0.98549(15) 0.35055(9) 0.52750(5) 0.0617(5) Uani 1 1 d . . . . .
F47 F 0.3922(7) 0.4840(3) 0.6175(2) 0.102(3) Uani 0.529(9) 1 d D U P B 1
F48 F 0.58591(14) 1.04209(10) 0.62094(6) 0.0565(4) Uani 1 1 d . . . . .
C74 C 0.70258(15) 0.67590(11) 0.64183(7) 0.0235(3) Uani 1 1 d . . . . .
C75 C 0.81835(17) 0.64549(13) 0.65455(7) 0.0303(4) Uani 1 1 d . . . . .
H75 H 0.869199 0.633356 0.628255 0.036 Uiso 1 1 calc R U . . .
C76 C 0.86131(18) 0.63247(15) 0.70447(8) 0.0374(5) Uani 1 1 d . . . . .
C77 C 0.9858(2) 0.59879(19) 0.71662(10) 0.0544(6) Uani 1 1 d D U . . .
C78 C 0.7906(2) 0.65057(14) 0.74408(8) 0.0370(5) Uani 1 1 d . . . . .
H78 H 0.820140 0.641513 0.778167 0.044 Uiso 1 1 calc R U . . .
C79 C 0.67589(18) 0.68213(12) 0.73244(7) 0.0305(4) Uani 1 1 d . . . . .
C80 C 0.5948(2) 0.70319(15) 0.77355(8) 0.0424(5) Uani 1 1 d D . . . .
C81 C 0.63284(16) 0.69443(11) 0.68240(7) 0.0262(4) Uani 1 1 d . . . . .
H81 H 0.553506 0.716123 0.675595 0.031 Uiso 1 1 calc R U . . .
C82 C 0.66175(14) 0.79523(11) 0.56030(6) 0.0214(3) Uani 1 1 d . . . . .
C83 C 0.74442(15) 0.80827(12) 0.52849(7) 0.0256(3) Uani 1 1 d . . . . .
H83 H 0.797023 0.759916 0.517078 0.031 Uiso 1 1 calc R U . . .
C84 C 0.75229(17) 0.89004(13) 0.51291(7) 0.0304(4) Uani 1 1 d . . . . .
C85 C 0.8430(2) 0.89703(16) 0.47802(10) 0.0479(6) Uani 1 1 d . . . . .
C86 C 0.67990(18) 0.96185(13) 0.52991(7) 0.0313(4) Uani 1 1 d . . . . .
H86 H 0.685109 1.017535 0.519346 0.038 Uiso 1 1 calc R U . . .
C87 C 0.59896(16) 0.94974(11) 0.56311(7) 0.0249(3) Uani 1 1 d . . . . .
C88 C 0.52650(17) 1.02487(12) 0.58565(7) 0.0303(4) Uani 1 1 d . . . . .
C89 C 0.58970(14) 0.86900(11) 0.57730(6) 0.0228(3) Uani 1 1 d . . . . .
H89 H 0.532602 0.863224 0.599308 0.027 Uiso 1 1 calc R U . . .
C90 C 0.72459(14) 0.62955(11) 0.54757(6) 0.0215(3) Uani 1 1 d . . . . .
C91 C 0.71224(14) 0.65396(11) 0.49382(6) 0.0228(3) Uani 1 1 d . . . . .
H91 H 0.663341 0.711032 0.478670 0.027 Uiso 1 1 calc R U . . .
C92 C 0.76865(14) 0.59796(12) 0.46206(6) 0.0229(3) Uani 1 1 d . . . . .
C93 C 0.75394(16) 0.63305(13) 0.40541(7) 0.0283(4) Uani 1 1 d . . . . .
C94 C 0.83813(15) 0.51283(12) 0.48227(7) 0.0248(3) Uani 1 1 d . . . . .
H94 H 0.877030 0.474331 0.460638 0.030 Uiso 1 1 calc R U . . .
C95 C 0.84864(15) 0.48606(11) 0.53529(7) 0.0241(3) Uani 1 1 d . . . . .
C96 C 0.91766(17) 0.39396(12) 0.55939(7) 0.0310(4) Uani 1 1 d . . . . .
C97 C 0.79381(14) 0.54319(11) 0.56719(6) 0.0228(3) Uani 1 1 d . . . . .
H97 H 0.803702 0.522926 0.603256 0.027 Uiso 1 1 calc R U . . .
C98 C 0.52531(14) 0.70028(11) 0.57648(6) 0.0218(3) Uani 1 1 d . . . . .
C99 C 0.44590(14) 0.75559(11) 0.53715(6) 0.0218(3) Uani 1 1 d . . . . .
H99 H 0.462358 0.801040 0.515579 0.026 Uiso 1 1 calc R U . . .
C100 C 0.34360(15) 0.74603(12) 0.52869(7) 0.0247(3) Uani 1 1 d . . . . .
C101 C 0.26098(17) 0.80686(13) 0.48621(8) 0.0311(4) Uani 1 1 d . . . . .
C102 C 0.31467(16) 0.68213(12) 0.56018(8) 0.0291(4) Uani 1 1 d . . . . .
H102 H 0.244672 0.675903 0.554600 0.035 Uiso 1 1 calc R U . . .
C103 C 0.39078(17) 0.62765(12) 0.60000(8) 0.0290(4) Uani 1 1 d . . . . .
C104 C 0.3601(2) 0.55954(15) 0.63510(10) 0.0449(5) Uani 1 1 d D U . . .
C105 C 0.49394(16) 0.63584(11) 0.60760(7) 0.0263(4) Uani 1 1 d . . . . .
H105 H 0.545033 0.596611 0.634716 0.032 Uiso 1 1 calc R U . . .
B2 B 0.65360(16) 0.69970(12) 0.58206(7) 0.0209(3) Uani 1 1 d . . . . .
F8 F 1.22946(11) 0.07450(7) 1.15698(5) 0.0380(3) Uani 1 1 d . . . . .
F9 F 0.9311(9) 0.1584(9) 1.0093(3) 0.0644(19) Uani 0.216(5) 1 d D U P D 1
F11 F 0.91596(16) 0.51509(15) 0.88626(14) 0.1335(12) Uani 1 1 d . . . . .
F13 F 1.27340(15) 0.55870(9) 1.08571(7) 0.0645(5) Uani 1 1 d . . . . .
F15 F 1.77999(13) 0.11634(17) 0.95574(7) 0.0869(7) Uani 1 1 d . . . . .
F16 F 1.07706(11) 0.17816(9) 1.16630(5) 0.0428(3) Uani 1 1 d . . . . .
F19 F 1.6365(8) 0.1967(7) 1.1543(3) 0.083(3) Uani 0.539(17) 1 d D U P E 1
F20 F 1.23646(12) 0.19446(8) 1.17072(4) 0.0395(3) Uani 1 1 d . . . . .
F21 F 1.0271(11) 0.1514(7) 0.9482(4) 0.054(2) Uani 0.216(5) 1 d D U P D 1
F22 F 1.76519(10) 0.08706(9) 0.88241(5) 0.0440(3) Uani 1 1 d . . . . .
F25 F 1.33789(19) 0.59246(9) 1.01596(6) 0.0745(6) Uani 1 1 d . . . . .
F26 F 1.38387(13) -0.03222(9) 0.96242(5) 0.0467(3) Uani 1 1 d . . . . .
F27 F 1.71351(15) 0.21906(12) 0.88935(9) 0.0803(6) Uani 1 1 d . . . . .
F28 F 1.44393(13) 0.44231(10) 0.81042(5) 0.0521(4) Uani 1 1 d . . . . .
F33 F 1.7135(8) 0.1765(6) 1.0864(4) 0.067(2) Uani 0.539(17) 1 d D U P E 1
F34 F 1.51087(12) -0.06657(9) 0.91000(7) 0.0551(4) Uani 1 1 d . . . . .
F37 F 1.43597(16) 0.56284(11) 1.08516(11) 0.1053(9) Uani 1 1 d . . . . .
F38 F 1.35273(15) 0.57659(10) 0.81166(6) 0.0566(4) Uani 1 1 d . . . . .
F40 F 1.34867(14) 0.02681(8) 0.88357(6) 0.0576(4) Uani 1 1 d . . . . .
F41 F 0.9127(8) 0.2783(6) 0.9523(5) 0.0655(19) Uani 0.216(5) 1 d D U P D 1
F43 F 1.7283(7) 0.2730(5) 1.1208(5) 0.091(3) Uani 0.539(17) 1 d D U P E 1
F44 F 1.28871(14) 0.51177(11) 0.76529(5) 0.0555(4) Uani 1 1 d . . . . .
F45 F 0.9567(2) 0.57715(18) 0.94204(7) 0.1538(16) Uani 1 1 d . . . . .
F49 F 0.94486(14) 0.63196(9) 0.86307(6) 0.0628(5) Uani 1 1 d . . . . .
C42 C 1.39434(14) 0.32834(10) 1.01900(6) 0.0186(3) Uani 1 1 d . . . . .
C43 C 1.35626(14) 0.41539(11) 1.02446(6) 0.0209(3) Uani 1 1 d . . . . .
H43 H 1.289601 0.455488 1.005439 0.025 Uiso 1 1 calc R U . . .
C44 C 1.41291(15) 0.44506(11) 1.05684(7) 0.0231(3) Uani 1 1 d . . . . .
C45 C 1.36634(17) 0.53916(12) 1.06077(8) 0.0306(4) Uani 1 1 d . . . . .
C46 C 1.51066(15) 0.38891(12) 1.08533(7) 0.0255(3) Uani 1 1 d . . . . .
H46 H 1.549830 0.409079 1.107175 0.031 Uiso 1 1 calc R U . . .
C47 C 1.54929(15) 0.30238(12) 1.08085(7) 0.0244(3) Uani 1 1 d . . . . .
C48 C 1.65384(17) 0.23872(13) 1.11089(8) 0.0341(4) Uani 1 1 d D U . . .
C49 C 1.49211(14) 0.27288(11) 1.04863(6) 0.0217(3) Uani 1 1 d . . . . .
H49 H 1.520523 0.213064 1.046728 0.026 Uiso 1 1 calc R U . . .
C50 C 1.41524(14) 0.21233(10) 0.95780(6) 0.0188(3) Uani 1 1 d . . . . .
C51 C 1.52250(15) 0.21074(12) 0.94353(6) 0.0230(3) Uani 1 1 d . . . . .
H51 H 1.544752 0.257569 0.947624 0.028 Uiso 1 1 calc R U . . .
C52 C 1.59710(15) 0.14257(13) 0.92355(7) 0.0264(4) Uani 1 1 d . . . . .
C53 C 1.71296(18) 0.14188(17) 0.91334(9) 0.0404(5) Uani 1 1 d . . . . .
C54 C 1.56895(15) 0.07280(12) 0.91623(7) 0.0261(4) Uani 1 1 d . . . . .
H54 H 1.619794 0.026821 0.902231 0.031 Uiso 1 1 calc R U . . .
C55 C 1.46400(14) 0.07280(11) 0.93009(6) 0.0213(3) Uani 1 1 d . . . . .
C56 C 1.42754(15) 0.00046(11) 0.92194(7) 0.0245(3) Uani 1 1 d . . . . .
C57 C 1.38969(13) 0.14041(10) 0.95073(6) 0.0191(3) Uani 1 1 d . . . . .
H57 H 1.318898 0.137604 0.960388 0.023 Uiso 1 1 calc R U . . .
C58 C 1.23388(14) 0.25975(10) 1.01098(6) 0.0192(3) Uani 1 1 d . . . . .
C59 C 1.24140(14) 0.23105(10) 1.06425(6) 0.0207(3) Uani 1 1 d . . . . .
H59 H 1.299665 0.235316 1.084366 0.025 Uiso 1 1 calc R U . . .
C60 C 1.16493(15) 0.19630(11) 1.08838(7) 0.0246(3) Uani 1 1 d . . . . .
C61 C 1.17704(17) 0.16262(12) 1.14508(7) 0.0302(4) Uani 1 1 d . . . . .
C62 C 1.07807(17) 0.18936(13) 1.06060(8) 0.0310(4) Uani 1 1 d . . . . .
H62 H 1.025975 0.166117 1.077240 0.037 Uiso 1 1 calc R U . . .
C63 C 1.06945(16) 0.21736(13) 1.00781(7) 0.0287(4) Uani 1 1 d . . . . .
C64 C 0.97917(18) 0.20764(17) 0.97655(9) 0.0422(4) Uani 1 1 d D U . . .
C65 C 1.14587(14) 0.25128(11) 0.98372(7) 0.0231(3) Uani 1 1 d . . . . .
H65 H 1.138327 0.269416 0.947498 0.028 Uiso 1 1 calc R U . . .
C66 C 1.26520(15) 0.37650(11) 0.93290(6) 0.0209(3) Uani 1 1 d . . . . .
C67 C 1.32532(16) 0.40115(11) 0.89199(6) 0.0238(3) Uani 1 1 d . . . . .
H67 H 1.401889 0.365998 0.890050 0.029 Uiso 1 1 calc R U . . .
C68 C 1.27589(18) 0.47561(12) 0.85422(6) 0.0275(4) Uani 1 1 d . . . . .
C69 C 1.3411(2) 0.50115(14) 0.81125(7) 0.0366(5) Uani 1 1 d . . . . .
C70 C 1.1641(2) 0.52839(13) 0.85525(7) 0.0348(4) Uani 1 1 d . . . . .
H70 H 1.130400 0.578946 0.829455 0.042 Uiso 1 1 calc R U . . .
C71 C 1.10318(18) 0.50539(13) 0.89484(7) 0.0353(4) Uani 1 1 d . . . . .
C72 C 0.9816(3) 0.55764(19) 0.89687(11) 0.0650(9) Uani 1 1 d . . . . .
C73 C 1.15333(16) 0.43153(12) 0.93311(7) 0.0275(4) Uani 1 1 d . . . . .
H73 H 1.109603 0.418315 0.960278 0.033 Uiso 1 1 calc R U . . .
B1 B 1.32677(15) 0.29436(12) 0.98044(7) 0.0182(3) Uani 1 1 d . . . . .
Cl1 Cl 0.40661(13) 0.54814(15) 0.46627(7) 0.0602(5) Uani 0.5 1 d D U P F -1
Cl2 Cl 0.5643(2) 0.43159(12) 0.54982(8) 0.0766(7) Uani 0.5 1 d D U P F -1
C106 C 0.5360(3) 0.5239(3) 0.49994(16) 0.0387(9) Uani 0.5 1 d D U P F -1
H10A H 0.533827 0.574357 0.514575 0.046 Uiso 0.5 1 calc R U P F -1
H10B H 0.597152 0.512745 0.476011 0.046 Uiso 0.5 1 calc R U P F -1
F47A F 0.4374(4) 0.4980(3) 0.6590(3) 0.0610(19) Uani 0.471(9) 1 d D U P B 2
F3A F 0.2918(6) 0.5323(4) 0.6091(2) 0.096(3) Uani 0.471(9) 1 d D U P B 2
F23A F 0.2867(9) 0.5986(4) 0.6675(4) 0.128(4) Uani 0.471(9) 1 d D U P B 2
F7A F 1.0379(5) 0.6313(10) 0.6708(2) 0.092(3) Uani 0.267(7) 1 d D U P C 2
F17A F 1.0065(10) 0.6613(6) 0.7414(3) 0.0400(17) Uani 0.267(7) 1 d D U P C 2
F39A F 1.0400(10) 0.5293(5) 0.7352(6) 0.095(3) Uani 0.267(7) 1 d D U P C 2
F9A F 1.0099(4) 0.1338(3) 0.9609(2) 0.0908(12) Uani 0.784(5) 1 d D U P D 2
F41A F 0.88299(18) 0.2205(2) 0.99824(9) 0.0619(8) Uani 0.784(5) 1 d D U P D 2
F21A F 0.9497(3) 0.2663(2) 0.93082(11) 0.0821(9) Uani 0.784(5) 1 d D U P D 2
F2A F 0.6336(10) 0.7023(13) 0.8177(3) 0.091(4) Uani 0.433(19) 1 d D . P A 2
F5A F 0.5064(14) 0.7824(7) 0.7588(4) 0.110(5) Uani 0.433(19) 1 d D . P A 2
F31A F 0.5359(13) 0.6521(9) 0.7815(7) 0.074(3) Uani 0.433(19) 1 d D . P A 2
F19A F 1.6310(9) 0.1761(7) 1.1425(5) 0.079(3) Uani 0.461(17) 1 d D U P E 2
F33A F 1.7308(9) 0.2005(9) 1.0839(4) 0.081(3) Uani 0.461(17) 1 d D U P E 2
F43A F 1.6948(11) 0.2728(6) 1.1426(5) 0.094(3) Uani 0.461(17) 1 d D U P E 2

loop_
_atom_site_aniso_label
_atom_site_aniso_U_11
_atom_site_aniso_U_22
_atom_site_aniso_U_33
_atom_site_aniso_U_23
_atom_site_aniso_U_13
_atom_site_aniso_U_12
Ge01 0.01749(8) 0.02220(9) 0.01373(8) -0.00226(6) 0.00096(6) -0.00613(6)
P1 0.01822(18) 0.01723(18) 0.01494(17) -0.00194(14) -0.00002(14) -0.00523(15)
P2 0.01467(17) 0.02136(19) 0.01586(18) -0.00401(15) 0.00194(14) -0.00483(15)
P3 0.01541(18) 0.02104(19) 0.01641(18) -0.00331(15) -0.00076(14) -0.00600(15)
C1 0.0222(8) 0.0224(8) 0.0157(7) 0.0002(6) 0.0012(6) -0.0070(6)
C2 0.0164(7) 0.0179(7) 0.0149(7) -0.0018(5) 0.0013(5) -0.0054(6)
C3 0.0202(7) 0.0194(7) 0.0147(7) -0.0032(6) 0.0023(5) -0.0055(6)
C4 0.0157(7) 0.0211(7) 0.0157(7) -0.0022(6) -0.0002(5) -0.0051(6)
C5 0.0179(7) 0.0205(7) 0.0179(7) -0.0016(6) 0.0005(6) -0.0076(6)
C6 0.0199(7) 0.0179(7) 0.0223(8) -0.0018(6) -0.0002(6) -0.0044(6)
C7 0.0344(10) 0.0267(9) 0.0234(8) -0.0058(7) -0.0021(7) -0.0017(8)
C8 0.0401(11) 0.0280(10) 0.0338(10) -0.0110(8) 0.0036(8) 0.0010(8)
C9 0.0275(9) 0.0204(8) 0.0400(11) -0.0016(7) 0.0009(8) -0.0006(7)
C10 0.0256(8) 0.0224(8) 0.0282(9) 0.0049(7) -0.0034(7) -0.0054(7)
C11 0.0233(8) 0.0208(8) 0.0215(8) -0.0001(6) 0.0000(6) -0.0072(6)
C12 0.0204(7) 0.0207(7) 0.0185(7) -0.0051(6) 0.0008(6) -0.0072(6)
C13 0.0248(8) 0.0267(8) 0.0179(7) -0.0006(6) -0.0006(6) -0.0093(7)
C14 0.0301(9) 0.0293(9) 0.0219(8) -0.0032(7) 0.0033(7) -0.0150(7)
C15 0.0255(8) 0.0318(9) 0.0259(8) -0.0095(7) 0.0019(7) -0.0141(7)
C16 0.0295(9) 0.0325(9) 0.0250(8) -0.0028(7) -0.0075(7) -0.0124(8)
C17 0.0285(9) 0.0250(8) 0.0222(8) 0.0004(6) -0.0046(7) -0.0112(7)
C18 0.0161(7) 0.0250(8) 0.0212(7) -0.0065(6) 0.0040(6) -0.0067(6)
C19 0.0198(8) 0.0262(8) 0.0245(8) -0.0044(7) 0.0049(6) -0.0065(6)
C20 0.0283(9) 0.0290(9) 0.0339(10) -0.0073(7) 0.0084(7) -0.0144(8)
C21 0.0229(9) 0.0423(11) 0.0402(11) -0.0119(9) 0.0042(8) -0.0163(8)
C22 0.0195(9) 0.0453(12) 0.0432(12) 0.0023(9) -0.0046(8) -0.0093(8)
C23 0.0211(8) 0.0333(10) 0.0347(10) 0.0036(8) -0.0015(7) -0.0093(7)
C24 0.0196(8) 0.0292(9) 0.0273(8) -0.0133(7) 0.0017(6) -0.0051(7)
C25 0.0385(11) 0.0594(14) 0.0376(11) -0.0276(10) 0.0163(9) -0.0220(11)
C26 0.0590(17) 0.090(2) 0.0602(17) -0.0570(17) 0.0251(13) -0.0276(16)
C27 0.0676(18) 0.0583(17) 0.083(2) -0.0535(16) 0.0124(16) -0.0176(15)
C28 0.0571(15) 0.0303(11) 0.0671(17) -0.0229(11) -0.0009(12) -0.0106(10)
C29 0.0336(10) 0.0252(9) 0.0386(10) -0.0120(8) -0.0005(8) -0.0052(8)
C30 0.0229(8) 0.0232(8) 0.0223(8) -0.0054(6) -0.0052(6) -0.0060(6)
C31 0.0350(10) 0.0413(11) 0.0287(9) -0.0139(8) 0.0034(8) -0.0165(9)
C32 0.0575(15) 0.0545(14) 0.0365(11) -0.0262(11) 0.0044(10) -0.0208(12)
C33 0.0637(16) 0.0405(12) 0.0465(13) -0.0207(10) -0.0094(11) -0.0203(11)
C34 0.0555(14) 0.0334(11) 0.0437(12) -0.0057(9) -0.0115(10) -0.0233(10)
C35 0.0368(10) 0.0300(9) 0.0291(9) -0.0041(7) -0.0050(8) -0.0149(8)
C36 0.0149(7) 0.0226(8) 0.0244(8) -0.0020(6) -0.0012(6) -0.0071(6)
C37 0.0186(8) 0.0297(9) 0.0274(8) -0.0058(7) 0.0006(6) -0.0083(7)
C38 0.0188(8) 0.0321(10) 0.0429(11) -0.0105(8) 0.0059(7) -0.0078(7)
C39 0.0174(8) 0.0273(9) 0.0509(12) 0.0003(8) -0.0018(8) -0.0048(7)
C40 0.0243(9) 0.0356(10) 0.0347(10) 0.0057(8) -0.0077(7) -0.0078(8)
C41 0.0238(8) 0.0322(9) 0.0251(8) 0.0000(7) -0.0022(7) -0.0083(7)
F2 0.096(3) 0.088(3) 0.0218(15) -0.008(2) 0.0141(15) -0.027(3)
F3 0.0333(16) 0.061(3) 0.095(4) 0.016(2) 0.0159(18) -0.0249(17)
F4 0.0479(7) 0.0419(7) 0.0216(5) -0.0108(5) 0.0062(5) -0.0105(6)
F5 0.092(4) 0.0453(18) 0.075(3) -0.0329(18) 0.053(3) -0.022(2)
F6 0.0447(7) 0.0347(6) 0.0257(5) 0.0014(5) 0.0038(5) -0.0143(5)
F7 0.045(2) 0.0654(17) 0.130(4) -0.026(2) -0.012(2) -0.0188(14)
F10 0.0498(7) 0.0230(5) 0.0409(7) -0.0018(5) 0.0082(6) -0.0051(5)
F12 0.0523(8) 0.0271(6) 0.0443(7) 0.0021(5) -0.0087(6) -0.0173(6)
F14 0.0335(6) 0.0318(6) 0.0498(7) -0.0009(5) -0.0140(5) -0.0035(5)
F17 0.0490(15) 0.0565(12) 0.0548(14) -0.0105(10) -0.0145(11) 0.0032(10)
F18 0.0319(6) 0.0687(9) 0.0290(6) -0.0007(6) -0.0080(5) -0.0162(6)
F23 0.088(3) 0.132(5) 0.065(3) 0.043(3) -0.006(2) -0.079(4)
F24 0.0542(8) 0.0360(7) 0.0535(8) -0.0140(6) -0.0116(7) 0.0013(6)
F29 0.0503(10) 0.1477(19) 0.0831(13) -0.0506(13) 0.0376(9) -0.0593(12)
F30 0.0505(8) 0.0468(8) 0.0707(10) -0.0146(7) -0.0236(7) -0.0231(7)
F31 0.078(4) 0.138(7) 0.052(3) -0.058(4) 0.040(2) -0.077(5)
F32 0.0484(8) 0.0837(11) 0.0313(7) 0.0088(7) -0.0099(6) -0.0318(8)
F35 0.164(2) 0.0611(10) 0.1392(18) -0.0577(12) 0.1270(17) -0.0791(13)
F36 0.0808(11) 0.0640(9) 0.0462(8) -0.0287(7) 0.0410(8) -0.0419(9)
F39 0.0311(10) 0.101(3) 0.0549(13) -0.0279(15) -0.0039(9) 0.0005(12)
F42 0.0655(9) 0.0313(7) 0.0922(12) -0.0223(7) 0.0559(9) -0.0200(7)
F46 0.0788(11) 0.0327(7) 0.0422(8) -0.0050(6) 0.0196(7) 0.0160(7)
F47 0.190(8) 0.045(2) 0.096(4) -0.032(2) 0.081(5) -0.065(4)
F48 0.0639(9) 0.0536(8) 0.0441(8) -0.0300(7) -0.0054(7) -0.0015(7)
C74 0.0286(8) 0.0187(7) 0.0215(8) -0.0037(6) 0.0026(6) -0.0066(7)
C75 0.0306(9) 0.0320(9) 0.0276(9) -0.0117(7) 0.0015(7) -0.0076(8)
C76 0.0344(10) 0.0418(11) 0.0330(10) -0.0135(9) -0.0063(8) -0.0068(9)
C77 0.0419(12) 0.0694(14) 0.0479(12) -0.0246(10) -0.0119(9) -0.0086(10)
C78 0.0514(12) 0.0357(10) 0.0240(9) -0.0093(8) -0.0028(8) -0.0141(9)
C79 0.0469(11) 0.0253(9) 0.0234(8) -0.0069(7) 0.0083(8) -0.0169(8)
C80 0.0630(14) 0.0451(11) 0.0288(9) -0.0161(9) 0.0159(9) -0.0270(10)
C81 0.0327(9) 0.0211(8) 0.0251(8) -0.0056(6) 0.0055(7) -0.0096(7)
C82 0.0215(8) 0.0232(8) 0.0191(7) -0.0032(6) 0.0003(6) -0.0083(6)
C83 0.0266(8) 0.0266(8) 0.0263(8) -0.0096(7) 0.0068(7) -0.0107(7)
C84 0.0379(10) 0.0334(10) 0.0295(9) -0.0123(8) 0.0151(8) -0.0217(8)
C85 0.0612(15) 0.0473(13) 0.0558(14) -0.0281(11) 0.0382(12) -0.0361(12)
C86 0.0451(11) 0.0270(9) 0.0291(9) -0.0089(7) 0.0138(8) -0.0203(8)
C87 0.0300(9) 0.0222(8) 0.0225(8) -0.0053(6) 0.0052(7) -0.0090(7)
C88 0.0391(10) 0.0226(8) 0.0281(9) -0.0053(7) 0.0093(8) -0.0100(8)
C89 0.0229(8) 0.0245(8) 0.0201(7) -0.0029(6) 0.0033(6) -0.0085(7)
C90 0.0198(7) 0.0222(8) 0.0217(8) -0.0044(6) 0.0024(6) -0.0067(6)
C91 0.0213(8) 0.0218(8) 0.0232(8) -0.0027(6) 0.0006(6) -0.0061(6)
C92 0.0213(8) 0.0274(8) 0.0201(7) -0.0044(6) 0.0010(6) -0.0091(7)
C93 0.0266(9) 0.0343(9) 0.0217(8) -0.0063(7) 0.0002(7) -0.0078(7)
C94 0.0234(8) 0.0267(8) 0.0238(8) -0.0084(7) 0.0039(6) -0.0068(7)
C95 0.0242(8) 0.0218(8) 0.0245(8) -0.0040(6) 0.0024(6) -0.0068(7)
C96 0.0349(10) 0.0234(8) 0.0284(9) -0.0046(7) 0.0035(7) -0.0033(7)
C97 0.0238(8) 0.0234(8) 0.0204(7) -0.0028(6) 0.0019(6) -0.0082(7)
C98 0.0240(8) 0.0188(7) 0.0228(8) -0.0061(6) 0.0048(6) -0.0072(6)
C99 0.0245(8) 0.0212(8) 0.0211(7) -0.0057(6) 0.0041(6) -0.0094(6)
C100 0.0257(8) 0.0258(8) 0.0264(8) -0.0121(7) 0.0039(6) -0.0104(7)
C101 0.0302(9) 0.0336(10) 0.0342(10) -0.0107(8) -0.0030(7) -0.0150(8)
C102 0.0271(9) 0.0289(9) 0.0388(10) -0.0153(8) 0.0100(7) -0.0149(7)
C103 0.0330(9) 0.0218(8) 0.0353(10) -0.0079(7) 0.0131(8) -0.0128(7)
C104 0.0497(13) 0.0340(11) 0.0553(14) -0.0054(10) 0.0187(11) -0.0222(10)
C105 0.0291(9) 0.0199(8) 0.0286(9) -0.0039(7) 0.0066(7) -0.0077(7)
B2 0.0220(8) 0.0191(8) 0.0200(8) -0.0032(7) 0.0029(7) -0.0060(7)
F8 0.0459(7) 0.0251(6) 0.0380(6) 0.0019(5) 0.0069(5) -0.0109(5)
F9 0.054(4) 0.122(4) 0.046(3) -0.016(3) -0.001(2) -0.066(3)
F11 0.0330(9) 0.0721(14) 0.248(4) 0.0308(17) 0.0132(14) 0.0066(9)
F13 0.0741(10) 0.0360(7) 0.0827(11) -0.0253(7) 0.0448(9) -0.0132(7)
F15 0.0373(8) 0.195(2) 0.0562(10) -0.0553(12) 0.0140(7) -0.0603(12)
F16 0.0407(7) 0.0469(7) 0.0328(6) 0.0018(5) 0.0168(5) -0.0116(6)
F19 0.048(3) 0.108(5) 0.033(2) 0.029(2) 0.0016(19) 0.023(3)
F20 0.0607(8) 0.0417(7) 0.0228(5) -0.0013(5) 0.0016(5) -0.0289(6)
F21 0.058(5) 0.083(3) 0.036(3) -0.039(2) -0.002(2) -0.031(3)
F22 0.0286(6) 0.0597(8) 0.0463(7) -0.0227(6) 0.0192(5) -0.0134(6)
F25 0.1406(17) 0.0222(6) 0.0450(8) -0.0036(6) 0.0212(9) -0.0124(8)
F26 0.0725(10) 0.0501(8) 0.0374(7) -0.0153(6) 0.0132(6) -0.0430(7)
F27 0.0642(10) 0.0641(10) 0.1409(18) -0.0489(11) 0.0690(11) -0.0444(9)
F28 0.0550(8) 0.0625(9) 0.0411(7) 0.0016(6) 0.0159(6) -0.0303(7)
F33 0.044(3) 0.070(3) 0.059(3) -0.034(3) -0.026(2) 0.025(2)
F34 0.0423(7) 0.0308(7) 0.0972(12) -0.0328(7) 0.0178(8) -0.0094(6)
F37 0.0655(11) 0.0436(9) 0.208(3) -0.0615(13) -0.0598(14) -0.0015(8)
F38 0.0928(12) 0.0497(8) 0.0469(8) -0.0031(6) 0.0049(8) -0.0526(9)
F40 0.0799(11) 0.0318(7) 0.0585(9) 0.0030(6) -0.0487(8) -0.0217(7)
F41 0.045(3) 0.075(2) 0.085(5) -0.022(2) -0.007(3) -0.0286(16)
F43 0.048(3) 0.055(3) 0.162(8) -0.003(4) -0.062(4) -0.017(2)
F44 0.0813(11) 0.0853(11) 0.0179(6) -0.0003(6) -0.0007(6) -0.0568(9)
F45 0.1266(19) 0.150(2) 0.0397(9) 0.0230(11) 0.0270(11) 0.1019(17)
F49 0.0693(10) 0.0403(8) 0.0405(8) 0.0042(6) -0.0052(7) 0.0201(7)
C42 0.0208(7) 0.0205(7) 0.0152(7) -0.0027(6) 0.0031(6) -0.0088(6)
C43 0.0210(7) 0.0204(7) 0.0200(7) -0.0027(6) 0.0016(6) -0.0067(6)
C44 0.0263(8) 0.0215(8) 0.0237(8) -0.0068(6) 0.0036(6) -0.0100(7)
C45 0.0341(10) 0.0250(9) 0.0353(10) -0.0114(7) 0.0016(7) -0.0111(7)
C46 0.0266(8) 0.0297(9) 0.0240(8) -0.0075(7) -0.0002(6) -0.0135(7)
C47 0.0241(8) 0.0255(8) 0.0213(8) -0.0020(6) -0.0024(6) -0.0077(7)
C48 0.0324(10) 0.0339(10) 0.0316(9) -0.0065(7) -0.0092(7) -0.0066(8)
C49 0.0250(8) 0.0197(7) 0.0198(7) -0.0027(6) 0.0011(6) -0.0079(6)
C50 0.0203(7) 0.0206(7) 0.0150(7) -0.0026(6) 0.0013(5) -0.0073(6)
C51 0.0248(8) 0.0280(8) 0.0198(7) -0.0061(6) 0.0040(6) -0.0132(7)
C52 0.0218(8) 0.0378(10) 0.0236(8) -0.0114(7) 0.0074(6) -0.0129(7)
C53 0.0306(10) 0.0601(14) 0.0432(11) -0.0273(10) 0.0185(9) -0.0232(10)
C54 0.0230(8) 0.0313(9) 0.0226(8) -0.0108(7) 0.0040(6) -0.0054(7)
C55 0.0225(8) 0.0222(8) 0.0180(7) -0.0046(6) -0.0017(6) -0.0062(6)
C56 0.0260(8) 0.0215(8) 0.0233(8) -0.0054(6) -0.0041(6) -0.0047(7)
C57 0.0179(7) 0.0210(7) 0.0174(7) -0.0034(6) 0.0002(6) -0.0060(6)
C58 0.0201(7) 0.0163(7) 0.0203(7) -0.0050(6) 0.0033(6) -0.0049(6)
C59 0.0214(8) 0.0191(7) 0.0214(7) -0.0040(6) 0.0027(6) -0.0071(6)
C60 0.0302(9) 0.0219(8) 0.0236(8) -0.0048(6) 0.0076(7) -0.0116(7)
C61 0.0368(10) 0.0257(9) 0.0285(9) -0.0021(7) 0.0101(7) -0.0138(8)
C62 0.0349(10) 0.0341(10) 0.0342(10) -0.0137(8) 0.0148(8) -0.0216(8)
C63 0.0258(9) 0.0354(10) 0.0332(9) -0.0170(8) 0.0071(7) -0.0162(8)
C64 0.0320(9) 0.0686(11) 0.0448(9) -0.0322(8) 0.0115(7) -0.0303(8)
C65 0.0218(8) 0.0256(8) 0.0237(8) -0.0099(6) 0.0047(6) -0.0084(7)
C66 0.0275(8) 0.0201(7) 0.0162(7) -0.0044(6) -0.0007(6) -0.0092(6)
C67 0.0305(9) 0.0257(8) 0.0189(7) -0.0038(6) -0.0011(6) -0.0149(7)
C68 0.0450(11) 0.0272(9) 0.0161(7) -0.0030(6) -0.0010(7) -0.0204(8)
C69 0.0581(13) 0.0390(11) 0.0219(9) -0.0007(8) 0.0005(8) -0.0313(10)
C70 0.0536(12) 0.0245(9) 0.0198(8) 0.0004(7) -0.0047(8) -0.0085(8)
C71 0.0412(11) 0.0270(9) 0.0246(9) -0.0013(7) -0.0014(8) 0.0014(8)
C72 0.0551(16) 0.0475(15) 0.0499(15) 0.0152(12) 0.0112(12) 0.0196(12)
C73 0.0322(9) 0.0244(8) 0.0201(8) -0.0027(6) 0.0012(7) -0.0041(7)
B1 0.0201(8) 0.0180(8) 0.0161(8) -0.0026(6) 0.0015(6) -0.0070(7)
Cl1 0.0333(6) 0.0868(14) 0.0662(11) -0.0471(10) -0.0005(7) -0.0124(7)
Cl2 0.1069(18) 0.0386(8) 0.0699(12) -0.0045(7) 0.0201(11) -0.0124(9)
C106 0.034(2) 0.047(2) 0.042(2) -0.0136(19) 0.0078(18) -0.0206(19)
F47A 0.0413(18) 0.036(2) 0.087(4) 0.031(2) -0.004(2) -0.0141(16)
F3A 0.116(6) 0.084(5) 0.107(4) 0.033(3) -0.035(4) -0.085(5)
F23A 0.172(8) 0.047(3) 0.135(6) 0.009(3) 0.120(6) -0.018(4)
F7A 0.027(3) 0.187(9) 0.044(3) -0.025(3) -0.008(2) -0.017(4)
F17A 0.034(4) 0.047(3) 0.033(3) 0.006(2) -0.016(2) -0.015(3)
F39A 0.069(6) 0.059(2) 0.148(9) -0.024(3) -0.038(5) -0.008(2)
F9A 0.0550(16) 0.1020(14) 0.147(3) -0.0912(18) 0.0043(19) -0.0321(14)
F41A 0.0290(9) 0.120(2) 0.0570(12) -0.0460(14) 0.0125(8) -0.0375(12)
F21A 0.0641(16) 0.147(2) 0.0536(12) -0.0014(13) -0.0189(10) -0.0684(15)
F2A 0.087(5) 0.199(11) 0.048(3) -0.079(4) 0.039(2) -0.100(6)
F5A 0.131(7) 0.068(3) 0.073(5) 0.000(3) 0.070(5) 0.025(4)
F31A 0.084(5) 0.076(4) 0.098(8) -0.053(4) 0.055(5) -0.056(4)
F19A 0.056(3) 0.062(4) 0.090(6) 0.048(4) -0.027(3) -0.020(3)
F33A 0.033(3) 0.118(8) 0.047(3) -0.006(3) 0.004(2) 0.022(4)
F43A 0.094(6) 0.050(3) 0.115(6) -0.036(4) -0.084(4) 0.014(3)

loop_
_atom_type_symbol
_atom_type_description
_atom_type_scat_dispersion_real
_atom_type_scat_dispersion_imag
_atom_type_scat_source
C C 0.0033 0.0016 'International Tables Vol C Tables 4.2.6.8 and 6.1.1.4'
H H 0.0000 0.0000 'International Tables Vol C Tables 4.2.6.8 and 6.1.1.4'
B B 0.0013 0.0007 'International Tables Vol C Tables 4.2.6.8 and 6.1.1.4'
Cl Cl 0.1484 0.1585 'International Tables Vol C Tables 4.2.6.8 and 6.1.1.4'
F F 0.0171 0.0103 'International Tables Vol C Tables 4.2.6.8 and 6.1.1.4'
Ge Ge 0.1547 1.8001 'International Tables Vol C Tables 4.2.6.8 and 6.1.1.4'
P P 0.1023 0.0942 'International Tables Vol C Tables 4.2.6.8 and 6.1.1.4'

loop_
_geom_angle_atom_site_label_1
_geom_angle_atom_site_label_2
_geom_angle_atom_site_label_3
_geom_angle
_geom_angle_site_symmetry_1
_geom_angle_site_symmetry_3
_geom_angle_publ_flag
P2 Ge01 P1 86.609(14) . . ?
P2 Ge01 P3 85.412(15) . . ?
P3 Ge01 P1 85.912(15) . . ?
C3 P1 Ge01 114.56(5) . . ?
C6 P1 Ge01 110.19(6) . . ?
C6 P1 C3 108.07(7) . . ?
C6 P1 C12 106.61(8) . . ?
C12 P1 Ge01 108.30(5) . . ?
C12 P1 C3 108.81(8) . . ?
C4 P2 Ge01 113.83(5) . . ?
C18 P2 Ge01 110.66(6) . . ?
C18 P2 C4 107.45(8) . . ?
C18 P2 C24 107.38(8) . . ?
C24 P2 Ge01 108.82(6) . . ?
C24 P2 C4 108.49(8) . . ?
C5 P3 Ge01 114.43(5) . . ?
C30 P3 Ge01 112.28(6) . . ?
C30 P3 C5 107.89(8) . . ?
C30 P3 C36 105.80(8) . . ?
C36 P3 Ge01 106.59(6) . . ?
C36 P3 C5 109.48(8) . . ?
H1A C1 H1B 109.5 . . ?
H1A C1 H1C 109.5 . . ?
H1B C1 H1C 109.5 . . ?
C2 C1 H1A 109.5 . . ?
C2 C1 H1B 109.5 . . ?
C2 C1 H1C 109.5 . . ?
C1 C2 C3 107.09(12) . . ?
C1 C2 C4 105.36(12) . . ?
C1 C2 C5 107.37(13) . . ?
C4 C2 C3 111.84(13) . . ?
C5 C2 C3 111.89(13) . . ?
C5 C2 C4 112.80(13) . . ?
P1 C3 H3A 107.8 . . ?
P1 C3 H3B 107.8 . . ?
C2 C3 P1 118.07(10) . . ?
C2 C3 H3A 107.8 . . ?
C2 C3 H3B 107.8 . . ?
H3A C3 H3B 107.1 . . ?
P2 C4 H4A 107.5 . . ?
P2 C4 H4B 107.5 . . ?
C2 C4 P2 119.43(11) . . ?
C2 C4 H4A 107.5 . . ?
C2 C4 H4B 107.5 . . ?
H4A C4 H4B 107.0 . . ?
P3 C5 H5A 107.6 . . ?
P3 C5 H5B 107.6 . . ?
C2 C5 P3 118.73(11) . . ?
C2 C5 H5A 107.6 . . ?
C2 C5 H5B 107.6 . . ?
H5A C5 H5B 107.1 . . ?
C7 C6 P1 119.75(13) . . ?
C11 C6 P1 120.17(13) . . ?
C11 C6 C7 120.08(15) . . ?
C6 C7 H7 120.3 . . ?
C8 C7 C6 119.49(17) . . ?
C8 C7 H7 120.3 . . ?
C7 C8 H8 119.8 . . ?
C9 C8 C7 120.37(18) . . ?
C9 C8 H8 119.8 . . ?
C8 C9 H9 119.9 . . ?
C10 C9 C8 120.20(17) . . ?
C10 C9 H9 119.9 . . ?
C9 C10 H10 120.0 . . ?
C9 C10 C11 120.03(17) . . ?
C11 C10 H10 120.0 . . ?
C6 C11 C10 119.81(16) . . ?
C6 C11 H11 120.1 . . ?
C10 C11 H11 120.1 . . ?
C13 C12 P1 117.31(13) . . ?
C13 C12 C17 119.61(16) . . ?
C17 C12 P1 123.05(13) . . ?
C12 C13 H13 120.0 . . ?
C14 C13 C12 120.02(16) . . ?
C14 C13 H13 120.0 . . ?
C13 C14 H14 120.0 . . ?
C13 C14 C15 119.97(16) . . ?
C15 C14 H14 120.0 . . ?
C14 C15 H15 119.7 . . ?
C16 C15 C14 120.52(17) . . ?
C16 C15 H15 119.7 . . ?
C15 C16 H16 120.1 . . ?
C15 C16 C17 119.87(17) . . ?
C17 C16 H16 120.1 . . ?
C12 C17 H17 120.0 . . ?
C16 C17 C12 119.99(16) . . ?
C16 C17 H17 120.0 . . ?
C19 C18 P2 120.75(13) . . ?
C19 C18 C23 120.43(16) . . ?
C23 C18 P2 118.81(13) . . ?
C18 C19 H19 120.1 . . ?
C18 C19 C20 119.81(17) . . ?
C20 C19 H19 120.1 . . ?
C19 C20 H20 120.1 . . ?
C21 C20 C19 119.80(18) . . ?
C21 C20 H20 120.1 . . ?
C20 C21 H21 119.8 . . ?
C20 C21 C22 120.44(18) . . ?
C22 C21 H21 119.8 . . ?
C21 C22 H22 119.8 . . ?
C21 C22 C23 120.36(18) . . ?
C23 C22 H22 119.8 . . ?
C18 C23 H23 120.4 . . ?
C22 C23 C18 119.15(18) . . ?
C22 C23 H23 120.4 . . ?
C25 C24 P2 116.52(16) . . ?
C29 C24 P2 123.26(14) . . ?
C29 C24 C25 120.19(18) . . ?
C24 C25 H25 120.4 . . ?
C26 C25 C24 119.2(2) . . ?
C26 C25 H25 120.4 . . ?
C25 C26 H26 119.9 . . ?
C27 C26 C25 120.3(2) . . ?
C27 C26 H26 119.9 . . ?
C26 C27 H27 119.7 . . ?
C28 C27 C26 120.6(2) . . ?
C28 C27 H27 119.7 . . ?
C27 C28 H28 120.1 . . ?
C27 C28 C29 119.9(3) . . ?
C29 C28 H28 120.1 . . ?
C24 C29 H29 120.1 . . ?
C28 C29 C24 119.8(2) . . ?
C28 C29 H29 120.1 . . ?
C31 C30 P3 120.98(15) . . ?
C31 C30 C35 120.26(17) . . ?
C35 C30 P3 118.72(14) . . ?
C30 C31 H31 120.2 . . ?
C30 C31 C32 119.5(2) . . ?
C32 C31 H31 120.2 . . ?
C31 C32 H32 120.0 . . ?
C33 C32 C31 120.1(2) . . ?
C33 C32 H32 120.0 . . ?
C32 C33 H33 119.7 . . ?
C32 C33 C34 120.6(2) . . ?
C34 C33 H33 119.7 . . ?
C33 C34 H34 120.1 . . ?
C33 C34 C35 119.8(2) . . ?
C35 C34 H34 120.1 . . ?
C30 C35 H35 120.2 . . ?
C34 C35 C30 119.7(2) . . ?
C34 C35 H35 120.2 . . ?
C37 C36 P3 123.19(13) . . ?
C37 C36 C41 119.82(16) . . ?
C41 C36 P3 116.86(13) . . ?
C36 C37 H37 120.0 . . ?
C36 C37 C38 119.92(17) . . ?
C38 C37 H37 120.0 . . ?
C37 C38 H38 120.0 . . ?
C39 C38 C37 119.97(18) . . ?
C39 C38 H38 120.0 . . ?
C38 C39 H39 119.8 . . ?
C40 C39 C38 120.36(17) . . ?
C40 C39 H39 119.8 . . ?
C39 C40 H40 119.9 . . ?
C39 C40 C41 120.17(18) . . ?
C41 C40 H40 119.9 . . ?
C36 C41 H41 120.1 . . ?
C40 C41 C36 119.75(18) . . ?
C40 C41 H41 120.1 . . ?
C75 C74 C81 115.68(17) . . ?
C75 C74 B2 121.12(15) . . ?
C81 C74 B2 122.74(16) . . ?
C74 C75 H75 119.0 . . ?
C76 C75 C74 122.05(18) . . ?
C76 C75 H75 119.0 . . ?
C75 C76 C77 120.4(2) . . ?
C78 C76 C75 121.2(2) . . ?
C78 C76 C77 118.39(19) . . ?
F7 C77 F17 104.1(3) . . ?
F7 C77 F39 111.5(3) . . ?
F7 C77 C76 116.2(3) . . ?
F17 C77 C76 109.2(3) . . ?
F39 C77 F17 100.4(2) . . ?
F39 C77 C76 113.8(2) . . ?
F7A C77 C76 107.5(3) . . ?
F17A C77 C76 105.7(5) . . ?
F17A C77 F7A 88.1(6) . . ?
F39A C77 C76 126.0(7) . . ?
F39A C77 F7A 111.0(8) . . ?
F39A C77 F17A 111.9(8) . . ?
C76 C78 H78 121.0 . . ?
C79 C78 C76 117.96(18) . . ?
C79 C78 H78 121.0 . . ?
C78 C79 C80 120.57(19) . . ?
C78 C79 C81 120.81(18) . . ?
C81 C79 C80 118.6(2) . . ?
F2 C80 C79 108.5(4) . . ?
F5 C80 F2 103.3(4) . . ?
F5 C80 C79 110.5(3) . . ?
F31 C80 F2 107.1(6) . . ?
F31 C80 F5 113.2(6) . . ?
F31 C80 C79 113.6(5) . . ?
F2A C80 C79 118.4(5) . . ?
F2A C80 F5A 106.9(6) . . ?
F2A C80 F31A 105.8(8) . . ?
F5A C80 C79 112.9(4) . . ?
F31A C80 C79 112.3(7) . . ?
F31A C80 F5A 98.6(9) . . ?
C74 C81 H81 118.9 . . ?
C79 C81 C74 122.29(18) . . ?
C79 C81 H81 118.9 . . ?
C83 C82 C89 115.74(16) . . ?
C83 C82 B2 123.81(15) . . ?
C89 C82 B2 120.18(14) . . ?
C82 C83 H83 118.9 . . ?
C84 C83 C82 122.17(16) . . ?
C84 C83 H83 118.9 . . ?
C83 C84 C85 117.79(18) . . ?
C86 C84 C83 120.98(17) . . ?
C86 C84 C85 121.21(18) . . ?
F29 C85 C84 111.8(2) . . ?
F35 C85 F29 107.3(2) . . ?
F35 C85 F36 106.0(2) . . ?
F35 C85 C84 113.40(19) . . ?
F36 C85 F29 105.0(2) . . ?
F36 C85 C84 112.78(19) . . ?
C84 C86 H86 121.1 . . ?
C84 C86 C87 117.79(17) . . ?
C87 C86 H86 121.1 . . ?
C86 C87 C88 118.61(16) . . ?
C89 C87 C86 120.90(16) . . ?
C89 C87 C88 120.39(16) . . ?
F10 C88 F48 104.74(16) . . ?
F10 C88 C87 113.05(15) . . ?
F42 C88 F10 106.79(17) . . ?
F42 C88 F48 107.40(17) . . ?
F42 C88 C87 113.17(16) . . ?
F48 C88 C87 111.16(17) . . ?
C82 C89 H89 118.8 . . ?
C87 C89 C82 122.34(16) . . ?
C87 C89 H89 118.8 . . ?
C91 C90 B2 119.21(14) . . ?
C97 C90 C91 115.56(15) . . ?
C97 C90 B2 125.12(15) . . ?
C90 C91 H91 118.7 . . ?
C92 C91 C90 122.57(16) . . ?
C92 C91 H91 118.7 . . ?
C91 C92 C93 117.68(16) . . ?
C91 C92 C94 120.96(16) . . ?
C94 C92 C93 121.35(16) . . ?
F4 C93 F6 106.50(15) . . ?
F4 C93 F18 107.38(15) . . ?
F4 C93 C92 112.82(15) . . ?
F6 C93 F18 105.10(15) . . ?
F6 C93 C92 112.29(15) . . ?
F18 C93 C92 112.24(15) . . ?
C92 C94 H94 121.2 . . ?
C92 C94 C95 117.62(16) . . ?
C95 C94 H94 121.2 . . ?
C94 C95 C96 120.27(16) . . ?
C94 C95 C97 121.26(16) . . ?
C97 C95 C96 118.46(16) . . ?
F12 C96 C95 112.06(16) . . ?
F14 C96 F12 104.47(15) . . ?
F14 C96 C95 112.32(16) . . ?
F46 C96 F12 107.25(17) . . ?
F46 C96 F14 106.62(17) . . ?
F46 C96 C95 113.53(16) . . ?
C90 C97 H97 119.0 . . ?
C95 C97 C90 121.96(16) . . ?
C95 C97 H97 119.0 . . ?
C99 C98 C105 115.71(16) . . ?
C99 C98 B2 123.33(15) . . ?
C105 C98 B2 120.42(15) . . ?
C98 C99 H99 119.0 . . ?
C100 C99 C98 122.10(16) . . ?
C100 C99 H99 119.0 . . ?
C99 C100 C101 120.30(16) . . ?
C102 C100 C99 120.90(17) . . ?
C102 C100 C101 118.77(17) . . ?
F24 C101 F32 104.99(17) . . ?
F24 C101 C100 112.06(16) . . ?
F30 C101 F24 106.32(17) . . ?
F30 C101 F32 106.80(17) . . ?
F30 C101 C100 113.42(17) . . ?
F32 C101 C100 112.66(16) . . ?
C100 C102 H102 120.9 . . ?
C103 C102 C100 118.14(17) . . ?
C103 C102 H102 120.9 . . ?
C102 C103 C104 118.96(19) . . ?
C102 C103 C105 120.89(17) . . ?
C105 C103 C104 120.15(19) . . ?
F3 C104 F23 104.2(4) . . ?
F3 C104 F47 108.4(4) . . ?
F3 C104 C103 118.7(3) . . ?
F23 C104 C103 111.9(3) . . ?
F47 C104 F23 100.3(4) . . ?
F47 C104 C103 111.5(2) . . ?
F47A C104 C103 116.8(3) . . ?
F47A C104 F3A 111.0(4) . . ?
F47A C104 F23A 110.0(5) . . ?
F3A C104 C103 110.0(3) . . ?
F23A C104 C103 108.2(3) . . ?
F23A C104 F3A 99.3(6) . . ?
C98 C105 H105 118.9 . . ?
C103 C105 C98 122.22(17) . . ?
C103 C105 H105 118.9 . . ?
C74 B2 C82 103.64(14) . . ?
C74 B2 C90 114.08(14) . . ?
C74 B2 C98 112.71(14) . . ?
C90 B2 C82 110.63(14) . . ?
C90 B2 C98 103.33(14) . . ?
C98 B2 C82 112.75(14) . . ?
C43 C42 B1 121.66(14) . . ?
C49 C42 C43 115.71(15) . . ?
C49 C42 B1 122.63(14) . . ?
C42 C43 H43 118.9 . . ?
C44 C43 C42 122.23(16) . . ?
C44 C43 H43 118.9 . . ?
C43 C44 C45 118.98(16) . . ?
C46 C44 C43 120.93(16) . . ?
C46 C44 C45 120.09(16) . . ?
F13 C45 C44 112.39(16) . . ?
F25 C45 F13 104.70(18) . . ?
F25 C45 C44 113.24(16) . . ?
F37 C45 F13 105.5(2) . . ?
F37 C45 F25 106.8(2) . . ?
F37 C45 C44 113.45(17) . . ?
C44 C46 H46 121.1 . . ?
C47 C46 C44 117.81(16) . . ?
C47 C46 H46 121.1 . . ?
C46 C47 C48 120.19(16) . . ?
C46 C47 C49 121.09(16) . . ?
C49 C47 C48 118.71(16) . . ?
F19 C48 F33 104.3(6) . . ?
F19 C48 F43 106.6(5) . . ?
F19 C48 C47 114.6(4) . . ?
F33 C48 C47 113.4(5) . . ?
F43 C48 F33 102.4(5) . . ?
F43 C48 C47 114.3(4) . . ?
F19A C48 C47 110.6(5) . . ?
F33A C48 C47 114.5(6) . . ?
F33A C48 F19A 106.0(7) . . ?
F33A C48 F43A 109.6(6) . . ?
F43A C48 C47 112.9(4) . . ?
F43A C48 F19A 102.4(6) . . ?
C42 C49 H49 118.9 . . ?
C47 C49 C42 122.22(16) . . ?
C47 C49 H49 118.9 . . ?
C51 C50 B1 121.52(15) . . ?
C57 C50 C51 115.16(15) . . ?
C57 C50 B1 123.32(14) . . ?
C50 C51 H51 119.0 . . ?
C52 C51 C50 122.01(16) . . ?
C52 C51 H51 119.0 . . ?
C51 C52 C53 118.84(17) . . ?
C54 C52 C51 121.63(16) . . ?
C54 C52 C53 119.39(17) . . ?
F15 C53 F22 105.5(2) . . ?
F15 C53 F27 108.2(2) . . ?
F15 C53 C52 112.58(18) . . ?
F22 C53 C52 112.39(18) . . ?
F27 C53 F22 104.60(18) . . ?
F27 C53 C52 112.9(2) . . ?
C52 C54 H54 121.3 . . ?
C55 C54 C52 117.43(16) . . ?
C55 C54 H54 121.3 . . ?
C54 C55 C56 119.99(15) . . ?
C54 C55 C57 121.07(16) . . ?
C57 C55 C56 118.93(15) . . ?
F26 C56 F34 105.91(15) . . ?
F26 C56 F40 105.94(16) . . ?
F26 C56 C55 113.60(14) . . ?
F34 C56 F40 105.85(16) . . ?
F34 C56 C55 113.33(16) . . ?
F40 C56 C55 111.59(14) . . ?
C50 C57 H57 118.7 . . ?
C55 C57 C50 122.69(15) . . ?
C55 C57 H57 118.7 . . ?
C59 C58 C65 116.18(15) . . ?
C59 C58 B1 123.19(15) . . ?
C65 C58 B1 120.46(14) . . ?
C58 C59 H59 119.3 . . ?
C60 C59 C58 121.35(16) . . ?
C60 C59 H59 119.3 . . ?
C59 C60 C61 120.61(17) . . ?
C62 C60 C59 121.33(16) . . ?
C62 C60 C61 118.03(16) . . ?
F8 C61 C60 111.74(15) . . ?
F16 C61 F8 104.71(14) . . ?
F16 C61 C60 112.65(17) . . ?
F20 C61 F8 105.85(16) . . ?
F20 C61 F16 107.04(16) . . ?
F20 C61 C60 114.17(15) . . ?
C60 C62 H62 121.0 . . ?
C60 C62 C63 118.09(17) . . ?
C63 C62 H62 121.0 . . ?
C62 C63 C64 119.35(18) . . ?
C62 C63 C65 120.66(17) . . ?
C65 C63 C64 119.95(18) . . ?
F9 C64 C63 106.5(4) . . ?
F21 C64 F9 98.1(7) . . ?
F21 C64 C63 108.2(6) . . ?
F41 C64 F9 115.6(6) . . ?
F41 C64 F21 114.1(7) . . ?
F41 C64 C63 113.0(5) . . ?
F9A C64 C63 113.9(3) . . ?
F9A C64 F41A 109.1(3) . . ?
F9A C64 F21A 101.3(3) . . ?
F41A C64 C63 114.84(18) . . ?
F41A C64 F21A 103.4(2) . . ?
F21A C64 C63 112.9(2) . . ?
C58 C65 H65 118.8 . . ?
C63 C65 C58 122.38(16) . . ?
C63 C65 H65 118.8 . . ?
C67 C66 B1 121.94(15) . . ?
C73 C66 C67 115.54(16) . . ?
C73 C66 B1 122.20(15) . . ?
C66 C67 H67 119.0 . . ?
C68 C67 C66 122.04(17) . . ?
C68 C67 H67 119.0 . . ?
C67 C68 C69 121.34(19) . . ?
C70 C68 C67 120.96(17) . . ?
C70 C68 C69 117.70(17) . . ?
F28 C69 F44 105.88(18) . . ?
F28 C69 C68 113.49(17) . . ?
F38 C69 F28 107.32(19) . . ?
F38 C69 F44 105.27(17) . . ?
F38 C69 C68 113.01(18) . . ?
F44 C69 C68 111.28(18) . . ?
C68 C70 H70 120.9 . . ?
C71 C70 C68 118.12(17) . . ?
C71 C70 H70 120.9 . . ?
C70 C71 C72 120.55(19) . . ?
C70 C71 C73 120.86(19) . . ?
C73 C71 C72 118.6(2) . . ?
F11 C72 C71 111.6(2) . . ?
F45 C72 F11 107.0(3) . . ?
F45 C72 F49 106.6(2) . . ?
F45 C72 C71 112.5(3) . . ?
F49 C72 F11 104.2(3) . . ?
F49 C72 C71 114.3(2) . . ?
C66 C73 C71 122.46(18) . . ?
C66 C73 H73 118.8 . . ?
C71 C73 H73 118.8 . . ?
C42 B1 C50 110.58(13) . . ?
C58 B1 C42 110.90(13) . . ?
C58 B1 C50 107.30(13) . . ?
C58 B1 C66 110.91(13) . . ?
C66 B1 C42 107.42(13) . . ?
C66 B1 C50 109.76(13) . . ?
Cl1 C106 Cl2 111.0(2) . . ?
Cl1 C106 H10A 109.4 . . ?
Cl1 C106 H10B 109.4 . . ?
Cl2 C106 H10A 109.4 . . ?
Cl2 C106 H10B 109.4 . . ?
H10A C106 H10B 108.0 . . ?

loop_
_geom_bond_atom_site_label_1
_geom_bond_atom_site_label_2
_geom_bond_distance
_geom_bond_site_symmetry_2
_geom_bond_publ_flag
Ge01 P1 2.4239(4) . ?
Ge01 P2 2.4070(4) . ?
Ge01 P3 2.4110(4) . ?
P1 C3 1.8399(16) . ?
P1 C6 1.8036(16) . ?
P1 C12 1.8060(17) . ?
P2 C4 1.8253(16) . ?
P2 C18 1.7984(17) . ?
P2 C24 1.8067(18) . ?
P3 C5 1.8398(16) . ?
P3 C30 1.8058(18) . ?
P3 C36 1.8092(16) . ?
C1 H1A 0.9800 . ?
C1 H1B 0.9800 . ?
C1 H1C 0.9800 . ?
C1 C2 1.542(2) . ?
C2 C3 1.553(2) . ?
C2 C4 1.552(2) . ?
C2 C5 1.552(2) . ?
C3 H3A 0.9900 . ?
C3 H3B 0.9900 . ?
C4 H4A 0.9900 . ?
C4 H4B 0.9900 . ?
C5 H5A 0.9900 . ?
C5 H5B 0.9900 . ?
C6 C7 1.398(2) . ?
C6 C11 1.393(2) . ?
C7 H7 0.9500 . ?
C7 C8 1.388(3) . ?
C8 H8 0.9500 . ?
C8 C9 1.388(3) . ?
C9 H9 0.9500 . ?
C9 C10 1.384(3) . ?
C10 H10 0.9500 . ?
C10 C11 1.393(2) . ?
C11 H11 0.9500 . ?
C12 C13 1.397(2) . ?
C12 C17 1.398(2) . ?
C13 H13 0.9500 . ?
C13 C14 1.386(3) . ?
C14 H14 0.9500 . ?
C14 C15 1.386(3) . ?
C15 H15 0.9500 . ?
C15 C16 1.386(3) . ?
C16 H16 0.9500 . ?
C16 C17 1.388(3) . ?
C17 H17 0.9500 . ?
C18 C19 1.387(2) . ?
C18 C23 1.397(2) . ?
C19 H19 0.9500 . ?
C19 C20 1.392(3) . ?
C20 H20 0.9500 . ?
C20 C21 1.382(3) . ?
C21 H21 0.9500 . ?
C21 C22 1.386(3) . ?
C22 H22 0.9500 . ?
C22 C23 1.387(3) . ?
C23 H23 0.9500 . ?
C24 C25 1.393(3) . ?
C24 C29 1.392(3) . ?
C25 H25 0.9500 . ?
C25 C26 1.392(3) . ?
C26 H26 0.9500 . ?
C26 C27 1.385(5) . ?
C27 H27 0.9500 . ?
C27 C28 1.375(4) . ?
C28 H28 0.9500 . ?
C28 C29 1.392(3) . ?
C29 H29 0.9500 . ?
C30 C31 1.390(3) . ?
C30 C35 1.398(3) . ?
C31 H31 0.9500 . ?
C31 C32 1.391(3) . ?
C32 H32 0.9500 . ?
C32 C33 1.382(4) . ?
C33 H33 0.9500 . ?
C33 C34 1.386(4) . ?
C34 H34 0.9500 . ?
C34 C35 1.388(3) . ?
C35 H35 0.9500 . ?
C36 C37 1.391(2) . ?
C36 C41 1.400(2) . ?
C37 H37 0.9500 . ?
C37 C38 1.394(2) . ?
C38 H38 0.9500 . ?
C38 C39 1.385(3) . ?
C39 H39 0.9500 . ?
C39 C40 1.384(3) . ?
C40 H40 0.9500 . ?
C40 C41 1.390(3) . ?
C41 H41 0.9500 . ?
F2 C80 1.372(5) . ?
F3 C104 1.232(4) . ?
F4 C93 1.339(2) . ?
F5 C80 1.284(5) . ?
F6 C93 1.345(2) . ?
F7 C77 1.286(5) . ?
F10 C88 1.335(2) . ?
F12 C96 1.345(2) . ?
F14 C96 1.344(2) . ?
F17 C77 1.415(4) . ?
F18 C93 1.346(2) . ?
F23 C104 1.373(5) . ?
F24 C101 1.338(2) . ?
F29 C85 1.344(4) . ?
F30 C101 1.327(2) . ?
F31 C80 1.279(7) . ?
F32 C101 1.345(2) . ?
F35 C85 1.323(3) . ?
F36 C85 1.331(3) . ?
F39 C77 1.330(3) . ?
F42 C88 1.321(2) . ?
F46 C96 1.330(2) . ?
F47 C104 1.359(4) . ?
F48 C88 1.346(3) . ?
C74 C75 1.399(3) . ?
C74 C81 1.402(2) . ?
C74 B2 1.638(3) . ?
C75 H75 0.9500 . ?
C75 C76 1.390(3) . ?
C76 C77 1.497(3) . ?
C76 C78 1.387(3) . ?
C77 F7A 1.489(8) . ?
C77 F17A 1.438(8) . ?
C77 F39A 1.139(8) . ?
C78 H78 0.9500 . ?
C78 C79 1.380(3) . ?
C79 C80 1.502(3) . ?
C79 C81 1.396(3) . ?
C80 F2A 1.276(7) . ?
C80 F5A 1.392(7) . ?
C80 F31A 1.315(9) . ?
C81 H81 0.9500 . ?
C82 C83 1.397(2) . ?
C82 C89 1.406(2) . ?
C82 B2 1.639(3) . ?
C83 H83 0.9500 . ?
C83 C84 1.396(3) . ?
C84 C85 1.499(3) . ?
C84 C86 1.384(3) . ?
C86 H86 0.9500 . ?
C86 C87 1.396(2) . ?
C87 C88 1.500(2) . ?
C87 C89 1.384(2) . ?
C89 H89 0.9500 . ?
C90 C91 1.407(2) . ?
C90 C97 1.402(2) . ?
C90 B2 1.638(2) . ?
C91 H91 0.9500 . ?
C91 C92 1.387(2) . ?
C92 C93 1.500(2) . ?
C92 C94 1.391(2) . ?
C94 H94 0.9500 . ?
C94 C95 1.391(2) . ?
C95 C96 1.498(2) . ?
C95 C97 1.396(2) . ?
C97 H97 0.9500 . ?
C98 C99 1.402(2) . ?
C98 C105 1.407(2) . ?
C98 B2 1.638(3) . ?
C99 H99 0.9500 . ?
C99 C100 1.394(3) . ?
C100 C101 1.500(3) . ?
C100 C102 1.388(3) . ?
C102 H102 0.9500 . ?
C102 C103 1.386(3) . ?
C103 C104 1.497(3) . ?
C103 C105 1.389(3) . ?
C104 F47A 1.217(5) . ?
C104 F3A 1.363(5) . ?
C104 F23A 1.346(6) . ?
C105 H105 0.9500 . ?
F8 C61 1.363(2) . ?
F9 C64 1.377(7) . ?
F11 C72 1.340(5) . ?
F13 C45 1.319(2) . ?
F15 C53 1.327(3) . ?
F16 C61 1.347(2) . ?
F19 C48 1.297(6) . ?
F20 C61 1.327(2) . ?
F21 C64 1.298(8) . ?
F22 C53 1.345(2) . ?
F25 C45 1.315(3) . ?
F26 C56 1.325(2) . ?
F27 C53 1.335(3) . ?
F28 C69 1.333(3) . ?
F33 C48 1.334(6) . ?
F34 C56 1.331(2) . ?
F37 C45 1.314(3) . ?
F38 C69 1.329(2) . ?
F40 C56 1.334(2) . ?
F41 C64 1.243(8) . ?
F43 C48 1.323(6) . ?
F44 C69 1.350(2) . ?
F45 C72 1.312(4) . ?
F49 C72 1.324(3) . ?
C42 C43 1.403(2) . ?
C42 C49 1.398(2) . ?
C42 B1 1.646(2) . ?
C43 H43 0.9500 . ?
C43 C44 1.394(2) . ?
C44 C45 1.501(2) . ?
C44 C46 1.388(3) . ?
C46 H46 0.9500 . ?
C46 C47 1.387(3) . ?
C47 C48 1.496(3) . ?
C47 C49 1.393(2) . ?
C48 F19A 1.334(7) . ?
C48 F33A 1.265(8) . ?
C48 F43A 1.310(6) . ?
C49 H49 0.9500 . ?
C50 C51 1.407(2) . ?
C50 C57 1.403(2) . ?
C50 B1 1.651(2) . ?
C51 H51 0.9500 . ?
C51 C52 1.393(2) . ?
C52 C53 1.494(3) . ?
C52 C54 1.388(3) . ?
C54 H54 0.9500 . ?
C54 C55 1.383(2) . ?
C55 C56 1.497(2) . ?
C55 C57 1.395(2) . ?
C57 H57 0.9500 . ?
C58 C59 1.402(2) . ?
C58 C65 1.404(2) . ?
C58 B1 1.641(2) . ?
C59 H59 0.9500 . ?
C59 C60 1.398(2) . ?
C60 C61 1.498(3) . ?
C60 C62 1.387(3) . ?
C62 H62 0.9500 . ?
C62 C63 1.388(3) . ?
C63 C64 1.498(3) . ?
C63 C65 1.389(3) . ?
C64 F9A 1.309(4) . ?
C64 F41A 1.314(3) . ?
C64 F21A 1.374(4) . ?
C65 H65 0.9500 . ?
C66 C67 1.409(2) . ?
C66 C73 1.396(2) . ?
C66 B1 1.646(2) . ?
C67 H67 0.9500 . ?
C67 C68 1.395(2) . ?
C68 C69 1.495(3) . ?
C68 C70 1.386(3) . ?
C70 H70 0.9500 . ?
C70 C71 1.381(3) . ?
C71 C72 1.490(3) . ?
C71 C73 1.398(3) . ?
C73 H73 0.9500 . ?
Cl1 C106 1.759(4) . ?
Cl2 C106 1.769(4) . ?
C106 H10A 0.9900 . ?
C106 H10B 0.9900 . ?

loop_
_geom_torsion_atom_site_label_1
_geom_torsion_atom_site_label_2
_geom_torsion_atom_site_label_3
_geom_torsion_atom_site_label_4
_geom_torsion
_geom_torsion_site_symmetry_1
_geom_torsion_site_symmetry_2
_geom_torsion_site_symmetry_3
_geom_torsion_site_symmetry_4
_geom_torsion_publ_flag
Ge01 P1 C3 C2 15.27(14) . . . . ?
Ge01 P1 C6 C7 170.57(14) . . . . ?
Ge01 P1 C6 C11 -9.83(16) . . . . ?
Ge01 P1 C12 C13 66.99(14) . . . . ?
Ge01 P1 C12 C17 -110.98(14) . . . . ?
Ge01 P2 C4 C2 18.63(14) . . . . ?
Ge01 P2 C18 C19 -4.29(16) . . . . ?
Ge01 P2 C18 C23 175.18(13) . . . . ?
Ge01 P2 C24 C25 65.61(16) . . . . ?
Ge01 P2 C24 C29 -112.44(15) . . . . ?
Ge01 P3 C5 C2 14.01(14) . . . . ?
Ge01 P3 C30 C31 -10.51(17) . . . . ?
Ge01 P3 C30 C35 171.95(13) . . . . ?
Ge01 P3 C36 C37 -106.18(15) . . . . ?
Ge01 P3 C36 C41 69.72(14) . . . . ?
P1 C6 C7 C8 -179.51(17) . . . . ?
P1 C6 C11 C10 179.32(14) . . . . ?
P1 C12 C13 C14 -178.44(14) . . . . ?
P1 C12 C17 C16 177.34(14) . . . . ?
P2 C18 C19 C20 178.69(14) . . . . ?
P2 C18 C23 C22 -178.47(17) . . . . ?
P2 C24 C25 C26 -177.5(2) . . . . ?
P2 C24 C29 C28 176.95(17) . . . . ?
P3 C30 C31 C32 -178.16(17) . . . . ?
P3 C30 C35 C34 178.47(16) . . . . ?
P3 C36 C37 C38 175.59(14) . . . . ?
P3 C36 C41 C40 -176.32(15) . . . . ?
C1 C2 C3 P1 168.81(11) . . . . ?
C1 C2 C4 P2 168.34(11) . . . . ?
C1 C2 C5 P3 173.36(11) . . . . ?
C3 P1 C6 C7 44.71(17) . . . . ?
C3 P1 C6 C11 -135.69(14) . . . . ?
C3 P1 C12 C13 -167.90(13) . . . . ?
C3 P1 C12 C17 14.13(17) . . . . ?
C3 C2 C4 P2 -75.65(16) . . . . ?
C3 C2 C5 P3 56.13(16) . . . . ?
C4 P2 C18 C19 -129.12(14) . . . . ?
C4 P2 C18 C23 50.35(16) . . . . ?
C4 P2 C24 C25 -170.05(15) . . . . ?
C4 P2 C24 C29 11.89(18) . . . . ?
C4 C2 C3 P1 53.86(16) . . . . ?
C4 C2 C5 P3 -71.02(16) . . . . ?
C5 P3 C30 C31 -137.52(15) . . . . ?
C5 P3 C30 C35 44.94(16) . . . . ?
C5 P3 C36 C37 18.10(17) . . . . ?
C5 P3 C36 C41 -166.01(14) . . . . ?
C5 C2 C3 P1 -73.80(15) . . . . ?
C5 C2 C4 P2 51.52(17) . . . . ?
C6 P1 C3 C2 138.51(12) . . . . ?
C6 P1 C12 C13 -51.57(15) . . . . ?
C6 P1 C12 C17 130.46(15) . . . . ?
C6 C7 C8 C9 0.1(3) . . . . ?
C7 C6 C11 C10 -1.1(3) . . . . ?
C7 C8 C9 C10 -0.8(3) . . . . ?
C8 C9 C10 C11 0.6(3) . . . . ?
C9 C10 C11 C6 0.3(3) . . . . ?
C11 C6 C7 C8 0.9(3) . . . . ?
C12 P1 C3 C2 -106.09(13) . . . . ?
C12 P1 C6 C7 -72.12(17) . . . . ?
C12 P1 C6 C11 107.48(15) . . . . ?
C12 C13 C14 C15 1.0(3) . . . . ?
C13 C12 C17 C16 -0.6(3) . . . . ?
C13 C14 C15 C16 -0.7(3) . . . . ?
C14 C15 C16 C17 -0.3(3) . . . . ?
C15 C16 C17 C12 0.9(3) . . . . ?
C17 C12 C13 C14 -0.4(3) . . . . ?
C18 P2 C4 C2 141.53(13) . . . . ?
C18 P2 C24 C25 -54.21(17) . . . . ?
C18 P2 C24 C29 127.74(16) . . . . ?
C18 C19 C20 C21 0.0(3) . . . . ?
C19 C18 C23 C22 1.0(3) . . . . ?
C19 C20 C21 C22 0.5(3) . . . . ?
C20 C21 C22 C23 -0.3(3) . . . . ?
C21 C22 C23 C18 -0.5(3) . . . . ?
C23 C18 C19 C20 -0.8(3) . . . . ?
C24 P2 C4 C2 -102.67(13) . . . . ?
C24 P2 C18 C19 114.34(15) . . . . ?
C24 P2 C18 C23 -66.19(16) . . . . ?
C24 C25 C26 C27 0.5(4) . . . . ?
C25 C24 C29 C28 -1.0(3) . . . . ?
C25 C26 C27 C28 -1.2(5) . . . . ?
C26 C27 C28 C29 0.8(5) . . . . ?
C27 C28 C29 C24 0.3(4) . . . . ?
C29 C24 C25 C26 0.6(3) . . . . ?
C30 P3 C5 C2 139.76(12) . . . . ?
C30 P3 C36 C37 134.12(15) . . . . ?
C30 P3 C36 C41 -49.99(16) . . . . ?
C30 C31 C32 C33 -0.2(4) . . . . ?
C31 C30 C35 C34 0.9(3) . . . . ?
C31 C32 C33 C34 0.8(4) . . . . ?
C32 C33 C34 C35 -0.6(4) . . . . ?
C33 C34 C35 C30 -0.3(3) . . . . ?
C35 C30 C31 C32 -0.7(3) . . . . ?
C36 P3 C5 C2 -105.55(13) . . . . ?
C36 P3 C30 C31 105.38(16) . . . . ?
C36 P3 C30 C35 -72.16(16) . . . . ?
C36 C37 C38 C39 0.3(3) . . . . ?
C37 C36 C41 C40 -0.3(3) . . . . ?
C37 C38 C39 C40 0.0(3) . . . . ?
C38 C39 C40 C41 -0.5(3) . . . . ?
C39 C40 C41 C36 0.6(3) . . . . ?
C41 C36 C37 C38 -0.2(3) . . . . ?
C74 C75 C76 C77 179.2(2) . . . . ?
C74 C75 C76 C78 -1.1(3) . . . . ?
C75 C74 C81 C79 -1.0(3) . . . . ?
C75 C74 B2 C82 -78.16(19) . . . . ?
C75 C74 B2 C90 42.2(2) . . . . ?
C75 C74 B2 C98 159.64(16) . . . . ?
C75 C76 C77 F7 111.0(4) . . . . ?
C75 C76 C77 F17 -131.7(3) . . . . ?
C75 C76 C77 F39 -20.5(4) . . . . ?
C75 C76 C77 F7A 31.7(6) . . . . ?
C75 C76 C77 F17A 124.7(4) . . . . ?
C75 C76 C77 F39A -102.3(10) . . . . ?
C75 C76 C78 C79 -0.1(3) . . . . ?
C76 C78 C79 C80 -179.9(2) . . . . ?
C76 C78 C79 C81 0.7(3) . . . . ?
C77 C76 C78 C79 179.6(2) . . . . ?
C78 C76 C77 F7 -68.7(4) . . . . ?
C78 C76 C77 F17 48.6(3) . . . . ?
C78 C76 C77 F39 159.8(3) . . . . ?
C78 C76 C77 F7A -148.0(6) . . . . ?
C78 C76 C77 F17A -55.0(5) . . . . ?
C78 C76 C77 F39A 78.0(10) . . . . ?
C78 C79 C80 F2 -13.5(4) . . . . ?
C78 C79 C80 F5 99.1(5) . . . . ?
C78 C79 C80 F31 -132.5(7) . . . . ?
C78 C79 C80 F2A 9.2(10) . . . . ?
C78 C79 C80 F5A 135.1(11) . . . . ?
C78 C79 C80 F31A -114.5(9) . . . . ?
C78 C79 C81 C74 -0.2(3) . . . . ?
C80 C79 C81 C74 -179.60(17) . . . . ?
C81 C74 C75 C76 1.5(3) . . . . ?
C81 C74 B2 C82 93.75(19) . . . . ?
C81 C74 B2 C90 -145.89(16) . . . . ?
C81 C74 B2 C98 -28.5(2) . . . . ?
C81 C79 C80 F2 165.9(4) . . . . ?
C81 C79 C80 F5 -81.5(5) . . . . ?
C81 C79 C80 F31 47.0(7) . . . . ?
C81 C79 C80 F2A -171.4(10) . . . . ?
C81 C79 C80 F5A -45.5(11) . . . . ?
C81 C79 C80 F31A 64.9(9) . . . . ?
C82 C83 C84 C85 -179.0(2) . . . . ?
C82 C83 C84 C86 2.2(3) . . . . ?
C83 C82 C89 C87 0.6(3) . . . . ?
C83 C82 B2 C74 103.76(18) . . . . ?
C83 C82 B2 C90 -18.9(2) . . . . ?
C83 C82 B2 C98 -134.07(17) . . . . ?
C83 C84 C85 F29 -64.4(3) . . . . ?
C83 C84 C85 F35 174.1(2) . . . . ?
C83 C84 C85 F36 53.6(3) . . . . ?
C83 C84 C86 C87 0.0(3) . . . . ?
C84 C86 C87 C88 174.64(19) . . . . ?
C84 C86 C87 C89 -1.8(3) . . . . ?
C85 C84 C86 C87 -178.8(2) . . . . ?
C86 C84 C85 F29 114.5(2) . . . . ?
C86 C84 C85 F35 -7.0(4) . . . . ?
C86 C84 C85 F36 -127.5(2) . . . . ?
C86 C87 C88 F10 45.8(3) . . . . ?
C86 C87 C88 F42 167.39(19) . . . . ?
C86 C87 C88 F48 -71.6(2) . . . . ?
C86 C87 C89 C82 1.4(3) . . . . ?
C88 C87 C89 C82 -174.90(17) . . . . ?
C89 C82 C83 C84 -2.4(3) . . . . ?
C89 C82 B2 C74 -70.07(19) . . . . ?
C89 C82 B2 C90 167.25(15) . . . . ?
C89 C82 B2 C98 52.1(2) . . . . ?
C89 C87 C88 F10 -137.75(18) . . . . ?
C89 C87 C88 F42 -16.2(3) . . . . ?
C89 C87 C88 F48 104.8(2) . . . . ?
C90 C91 C92 C93 -176.49(17) . . . . ?
C90 C91 C92 C94 2.2(3) . . . . ?
C91 C90 C97 C95 1.4(3) . . . . ?
C91 C90 B2 C74 -162.15(16) . . . . ?
C91 C90 B2 C82 -45.8(2) . . . . ?
C91 C90 B2 C98 75.14(18) . . . . ?
C91 C92 C93 F4 174.82(16) . . . . ?
C91 C92 C93 F6 54.4(2) . . . . ?
C91 C92 C93 F18 -63.7(2) . . . . ?
C91 C92 C94 C95 0.1(3) . . . . ?
C92 C94 C95 C96 177.00(17) . . . . ?
C92 C94 C95 C97 -1.7(3) . . . . ?
C93 C92 C94 C95 178.82(17) . . . . ?
C94 C92 C93 F4 -3.9(3) . . . . ?
C94 C92 C93 F6 -124.28(18) . . . . ?
C94 C92 C93 F18 117.58(19) . . . . ?
C94 C95 C96 F12 -106.3(2) . . . . ?
C94 C95 C96 F14 136.43(18) . . . . ?
C94 C95 C96 F46 15.4(3) . . . . ?
C94 C95 C97 C90 0.9(3) . . . . ?
C96 C95 C97 C90 -177.80(17) . . . . ?
C97 C90 C91 C92 -2.9(3) . . . . ?
C97 C90 B2 C74 21.7(2) . . . . ?
C97 C90 B2 C82 138.11(17) . . . . ?
C97 C90 B2 C98 -100.96(19) . . . . ?
C97 C95 C96 F12 72.4(2) . . . . ?
C97 C95 C96 F14 -44.9(2) . . . . ?
C97 C95 C96 F46 -165.95(18) . . . . ?
C98 C99 C100 C101 179.86(16) . . . . ?
C98 C99 C100 C102 1.9(3) . . . . ?
C99 C98 C105 C103 -0.2(3) . . . . ?
C99 C98 B2 C74 147.61(16) . . . . ?
C99 C98 B2 C82 30.7(2) . . . . ?
C99 C98 B2 C90 -88.78(18) . . . . ?
C99 C100 C101 F24 -90.8(2) . . . . ?
C99 C100 C101 F30 148.84(18) . . . . ?
C99 C100 C101 F32 27.4(2) . . . . ?
C99 C100 C102 C103 -0.5(3) . . . . ?
C100 C102 C103 C104 178.69(17) . . . . ?
C100 C102 C103 C105 -1.1(3) . . . . ?
C101 C100 C102 C103 -178.55(16) . . . . ?
C102 C100 C101 F24 87.3(2) . . . . ?
C102 C100 C101 F30 -33.1(2) . . . . ?
C102 C100 C101 F32 -154.60(17) . . . . ?
C102 C103 C104 F3 -37.8(5) . . . . ?
C102 C103 C104 F23 -159.2(5) . . . . ?
C102 C103 C104 F47 89.3(5) . . . . ?
C102 C103 C104 F47A 158.7(4) . . . . ?
C102 C103 C104 F3A 30.9(5) . . . . ?
C102 C103 C104 F23A -76.6(7) . . . . ?
C102 C103 C105 C98 1.5(3) . . . . ?
C104 C103 C105 C98 -178.29(17) . . . . ?
C105 C98 C99 C100 -1.4(2) . . . . ?
C105 C98 B2 C74 -41.2(2) . . . . ?
C105 C98 B2 C82 -158.10(15) . . . . ?
C105 C98 B2 C90 82.43(18) . . . . ?
C105 C103 C104 F3 142.0(4) . . . . ?
C105 C103 C104 F23 20.6(5) . . . . ?
C105 C103 C104 F47 -90.9(5) . . . . ?
C105 C103 C104 F47A -21.5(5) . . . . ?
C105 C103 C104 F3A -149.3(5) . . . . ?
C105 C103 C104 F23A 103.2(6) . . . . ?
B2 C74 C75 C76 174.00(18) . . . . ?
B2 C74 C81 C79 -173.27(16) . . . . ?
B2 C82 C83 C84 -176.51(17) . . . . ?
B2 C82 C89 C87 174.96(16) . . . . ?
B2 C90 C91 C92 -179.39(16) . . . . ?
B2 C90 C97 C95 177.61(17) . . . . ?
B2 C98 C99 C100 170.14(15) . . . . ?
B2 C98 C105 C103 -172.07(16) . . . . ?
C42 C43 C44 C45 -179.66(16) . . . . ?
C42 C43 C44 C46 0.1(3) . . . . ?
C43 C42 C49 C47 -1.1(2) . . . . ?
C43 C42 B1 C50 149.87(14) . . . . ?
C43 C42 B1 C58 -91.23(17) . . . . ?
C43 C42 B1 C66 30.1(2) . . . . ?
C43 C44 C45 F13 71.5(2) . . . . ?
C43 C44 C45 F25 -46.9(3) . . . . ?
C43 C44 C45 F37 -168.9(2) . . . . ?
C43 C44 C46 C47 -0.6(3) . . . . ?
C44 C46 C47 C48 -179.61(17) . . . . ?
C44 C46 C47 C49 0.3(3) . . . . ?
C45 C44 C46 C47 179.12(17) . . . . ?
C46 C44 C45 F13 -108.2(2) . . . . ?
C46 C44 C45 F25 133.4(2) . . . . ?
C46 C44 C45 F37 11.4(3) . . . . ?
C46 C47 C48 F19 93.9(6) . . . . ?
C46 C47 C48 F33 -146.5(6) . . . . ?
C46 C47 C48 F43 -29.6(7) . . . . ?
C46 C47 C48 F19A 118.8(7) . . . . ?
C46 C47 C48 F33A -121.5(9) . . . . ?
C46 C47 C48 F43A 4.8(9) . . . . ?
C46 C47 C49 C42 0.6(3) . . . . ?
C48 C47 C49 C42 -179.50(16) . . . . ?
C49 C42 C43 C44 0.8(2) . . . . ?
C49 C42 B1 C50 -30.7(2) . . . . ?
C49 C42 B1 C58 88.20(18) . . . . ?
C49 C42 B1 C66 -150.46(15) . . . . ?
C49 C47 C48 F19 -86.0(6) . . . . ?
C49 C47 C48 F33 33.6(6) . . . . ?
C49 C47 C48 F43 150.4(7) . . . . ?
C49 C47 C48 F19A -61.1(7) . . . . ?
C49 C47 C48 F33A 58.6(9) . . . . ?
C49 C47 C48 F43A -175.1(9) . . . . ?
C50 C51 C52 C53 -175.00(18) . . . . ?
C50 C51 C52 C54 0.6(3) . . . . ?
C51 C50 C57 C55 -1.2(2) . . . . ?
C51 C50 B1 C42 -39.4(2) . . . . ?
C51 C50 B1 C58 -160.43(15) . . . . ?
C51 C50 B1 C66 78.97(19) . . . . ?
C51 C52 C53 F15 77.3(3) . . . . ?
C51 C52 C53 F22 -163.71(18) . . . . ?
C51 C52 C53 F27 -45.7(3) . . . . ?
C51 C52 C54 C55 -0.7(3) . . . . ?
C52 C54 C55 C56 178.50(16) . . . . ?
C52 C54 C55 C57 -0.1(3) . . . . ?
C53 C52 C54 C55 174.87(18) . . . . ?
C54 C52 C53 F15 -98.5(2) . . . . ?
C54 C52 C53 F22 20.6(3) . . . . ?
C54 C52 C53 F27 138.6(2) . . . . ?
C54 C55 C56 F26 132.48(18) . . . . ?
C54 C55 C56 F34 11.5(2) . . . . ?
C54 C55 C56 F40 -107.8(2) . . . . ?
C54 C55 C57 C50 1.2(3) . . . . ?
C56 C55 C57 C50 -177.49(15) . . . . ?
C57 C50 C51 C52 0.4(2) . . . . ?
C57 C50 B1 C42 141.47(15) . . . . ?
C57 C50 B1 C58 20.4(2) . . . . ?
C57 C50 B1 C66 -100.19(17) . . . . ?
C57 C55 C56 F26 -48.9(2) . . . . ?
C57 C55 C56 F34 -169.80(16) . . . . ?
C57 C55 C56 F40 70.8(2) . . . . ?
C58 C59 C60 C61 177.50(16) . . . . ?
C58 C59 C60 C62 -0.4(3) . . . . ?
C59 C58 C65 C63 0.7(2) . . . . ?
C59 C58 B1 C42 -23.2(2) . . . . ?
C59 C58 B1 C50 97.67(17) . . . . ?
C59 C58 B1 C66 -142.45(15) . . . . ?
C59 C60 C61 F8 -98.3(2) . . . . ?
C59 C60 C61 F16 144.18(17) . . . . ?
C59 C60 C61 F20 21.8(2) . . . . ?
C59 C60 C62 C63 0.5(3) . . . . ?
C60 C62 C63 C64 177.73(18) . . . . ?
C60 C62 C63 C65 0.0(3) . . . . ?
C61 C60 C62 C63 -177.48(17) . . . . ?
C62 C60 C61 F8 79.7(2) . . . . ?
C62 C60 C61 F16 -37.8(2) . . . . ?
C62 C60 C61 F20 -160.18(17) . . . . ?
C62 C63 C64 F9 -8.7(7) . . . . ?
C62 C63 C64 F21 -113.4(6) . . . . ?
C62 C63 C64 F41 119.3(7) . . . . ?
C62 C63 C64 F9A -90.1(3) . . . . ?
C62 C63 C64 F41A 36.8(3) . . . . ?
C62 C63 C64 F21A 155.0(3) . . . . ?
C62 C63 C65 C58 -0.6(3) . . . . ?
C64 C63 C65 C58 -178.32(18) . . . . ?
C65 C58 C59 C60 -0.1(2) . . . . ?
C65 C58 B1 C42 161.76(14) . . . . ?
C65 C58 B1 C50 -77.38(18) . . . . ?
C65 C58 B1 C66 42.5(2) . . . . ?
C65 C63 C64 F9 169.0(6) . . . . ?
C65 C63 C64 F21 64.4(6) . . . . ?
C65 C63 C64 F41 -62.9(7) . . . . ?
C65 C63 C64 F9A 87.7(3) . . . . ?
C65 C63 C64 F41A -145.5(3) . . . . ?
C65 C63 C64 F21A -27.2(3) . . . . ?
C66 C67 C68 C69 179.59(16) . . . . ?
C66 C67 C68 C70 -0.6(3) . . . . ?
C67 C66 C73 C71 1.2(3) . . . . ?
C67 C66 B1 C42 78.09(18) . . . . ?
C67 C66 B1 C50 -42.2(2) . . . . ?
C67 C66 B1 C58 -160.58(15) . . . . ?
C67 C68 C69 F28 6.2(3) . . . . ?
C67 C68 C69 F38 -116.3(2) . . . . ?
C67 C68 C69 F44 125.5(2) . . . . ?
C67 C68 C70 C71 0.3(3) . . . . ?
C68 C70 C71 C72 -177.6(2) . . . . ?
C68 C70 C71 C73 0.8(3) . . . . ?
C69 C68 C70 C71 -179.92(18) . . . . ?
C70 C68 C69 F28 -173.59(18) . . . . ?
C70 C68 C69 F38 63.9(2) . . . . ?
C70 C68 C69 F44 -54.3(2) . . . . ?
C70 C71 C72 F11 108.3(3) . . . . ?
C70 C71 C72 F45 -131.4(3) . . . . ?
C70 C71 C72 F49 -9.6(4) . . . . ?
C70 C71 C73 C66 -1.6(3) . . . . ?
C72 C71 C73 C66 176.9(2) . . . . ?
C73 C66 C67 C68 -0.1(2) . . . . ?
C73 C66 B1 C42 -95.16(19) . . . . ?
C73 C66 B1 C50 144.57(16) . . . . ?
C73 C66 B1 C58 26.2(2) . . . . ?
C73 C71 C72 F11 -70.1(3) . . . . ?
C73 C71 C72 F45 50.2(4) . . . . ?
C73 C71 C72 F49 171.9(2) . . . . ?
B1 C42 C43 C44 -179.77(15) . . . . ?
B1 C42 C49 C47 179.45(15) . . . . ?
B1 C50 C51 C52 -178.87(15) . . . . ?
B1 C50 C57 C55 177.98(15) . . . . ?
B1 C58 C59 C60 -175.39(15) . . . . ?
B1 C58 C65 C63 176.04(16) . . . . ?
B1 C66 C67 C68 -173.78(16) . . . . ?
B1 C66 C73 C71 174.82(18) . . . . ?
